data_4102323
loop_
_publ_author_name
'Hiromichi Egami'
'Takuya Oguma'
'Tsutomu Katsuki'

_publ_contact_author_address
;

    Department of Chemistry
    Faculty of Science
    Kyushu University
    Hakozaki 6-10-1, Higashi-ku
    Fukuoka 812-8581, Japan
;
_publ_contact_author_email katsuscc@mbox.nc.kyushu-u.ac.jp
_publ_contact_author_fax '81 92 642 2607'
_publ_contact_author_name 'Prof. Tsutomu Katsuki'
_publ_contact_author_phone '81 92 642 2607'
_publ_section_title
;
 Oxidation Catalysis of Nb(salan) Complexes: Asymmetric Epoxidation of
 Allylic Alcohols Using Aqueous Hydrogen Peroxide as an Oxidant
;
_journal_name_full 'Journal of the American Chemical Society'
_journal_page_first 5886
_journal_page_last 5895
_journal_paper_doi 10.1021/ja100795k
_journal_volume 132
_journal_year 2010
_chemical_absolute_configuration rmad
_chemical_formula_iupac 'C152 H130 Cl8 N4 Nb2 O8'
_chemical_formula_moiety 'C144 H112 N4 Nb2 O7, C4 H10 O, 4(C H2 Cl2)'
_chemical_formula_sum 'C152 H130 Cl8 N4 Nb2 O8'
_chemical_formula_weight 2610.02
_space_group_IT_number 19
_symmetry_cell_setting orthorhombic
_symmetry_space_group_name_Hall 'P 2ac 2ab'
_symmetry_space_group_name_H-M 'P 21 21 21'
_atom_sites_solution_hydrogens geom
_atom_sites_solution_primary direct
_atom_sites_solution_secondary difmap
_audit_creation_date 2008/02/03
_audit_creation_method 'from SHELXL97 and KenX, based on form.cif supplied from IUCr'
_audit_update_record
;
2008-02-08 Manually Edited
;
_cell_angle_alpha 90.00
_cell_angle_beta 90.00
_cell_angle_gamma 90.00
_cell_formula_units_Z 4
_cell_length_a 20.2603(8)
_cell_length_b 25.3053(11)
_cell_length_c 25.6274(10)
_cell_measurement_reflns_used 9421
_cell_measurement_temperature 100(2)
_cell_measurement_theta_max 28.67
_cell_measurement_theta_min 2.31
_cell_volume 13139.0(9)
_computing_cell_refinement 'APEX2 (Bruker AXS, 2006)'
_computing_data_collection 'APEX2 (Bruker AXS, 2006)'
_computing_data_reduction 'SAINT (Bruker AXS, 2004)'
_computing_molecular_graphics 'KENX (Sakai, 2002)'
_computing_publication_material
;
SHELXL97, TEXSAN (Molecular Structure Corporation, 2001), 
KENX, and ORTEP (Johnson, 1976)
;
_computing_structure_refinement 'SHELXL97 (Sheldrick, 1997)'
_computing_structure_solution 'SHELXS97 (Sheldrick, 1997)'
_diffrn_ambient_temperature 100
_diffrn_detector_area_resol_mean 8.333
_diffrn_measured_fraction_theta_full 0.999
_diffrn_measured_fraction_theta_max 0.999
_diffrn_measurement_device 'Bruker SMART APEX CCD-detector diffractometer'
_diffrn_measurement_method 'phi and omega scans'
_diffrn_radiation_monochromator graphite
_diffrn_radiation_source 'fine-focus sealed tube'
_diffrn_radiation_type MoK\a
_diffrn_radiation_wavelength 0.71073
_diffrn_reflns_av_R_equivalents 0.0463
_diffrn_reflns_av_sigmaI/netI 0.0512
_diffrn_reflns_limit_h_max 24
_diffrn_reflns_limit_h_min -24
_diffrn_reflns_limit_k_max 18
_diffrn_reflns_limit_k_min -30
_diffrn_reflns_limit_l_max 30
_diffrn_reflns_limit_l_min -30
_diffrn_reflns_number 114402
_diffrn_reflns_theta_full 25.35
_diffrn_reflns_theta_max 25.35
_diffrn_reflns_theta_min 2.05
_exptl_absorpt_coefficient_mu 0.397
_exptl_absorpt_correction_T_max 0.9428
_exptl_absorpt_correction_T_min 0.9072
_exptl_absorpt_correction_type empirical
_exptl_absorpt_process_details '(SADABS; Sheldrick, G. M., 1996)'
_exptl_crystal_colour 'light yellow'
_exptl_crystal_density_diffrn 1.319
_exptl_crystal_density_meas ?
_exptl_crystal_density_method 'not measured'
_exptl_crystal_description prism
_exptl_crystal_F_000 5408
_exptl_crystal_size_max 0.25
_exptl_crystal_size_mid 0.20
_exptl_crystal_size_min 0.15
_refine_diff_density_max 3.543
_refine_diff_density_min -1.102
_refine_ls_abs_structure_details 'Flack H D (1983), Acta Cryst. A39, 876-881'
_refine_ls_abs_structure_Flack 0.00(5)
_refine_ls_extinction_method none
_refine_ls_goodness_of_fit_ref 1.072
_refine_ls_hydrogen_treatment constr
_refine_ls_matrix_type full
_refine_ls_number_parameters 1597
_refine_ls_number_reflns 24010
_refine_ls_number_restraints 86
_refine_ls_restrained_S_all 1.075
_refine_ls_R_factor_all 0.1090
_refine_ls_R_factor_gt 0.0880
_refine_ls_shift/su_max 0.004
_refine_ls_shift/su_mean 0.000
_refine_ls_structure_factor_coef Fsqd
_refine_ls_weighting_details 'calc w=1/[\s^2^(Fo^2^)+(0.0433P)^2^+0.5575P] where P=(Fo^2^+2Fc^2^)/3'
_refine_ls_weighting_scheme calc
_refine_ls_wR_factor_gt 0.2384
_refine_ls_wR_factor_ref 0.2564
_reflns_number_gt 20051
_reflns_number_total 24010
_reflns_threshold_expression >2sigma(I)
_cod_data_source_file ja100795k_si_002.cif
_cod_data_source_block sato5E
_cod_depositor_comments
;
The following automatic conversions were performed:

'_exptl_crystal_density_meas' value 'not measured' was changed to '?'
- the value is perceived as not measured.

Automatic conversion script
Id: cif_fix_values 3008 2015-01-20 13:52:24Z robertas 
;
_cod_original_sg_symbol_Hall 'P 2ac 2ab '
_cod_database_code 4102323

loop_
_symmetry_equiv_pos_as_xyz
'x, y, z'
'x+1/2, -y+1/2, -z'
'-x, y+1/2, -z+1/2'
'-x+1/2, -y, z+1/2'

loop_
_atom_site_label
_atom_site_type_symbol
_atom_site_fract_x
_atom_site_fract_y
_atom_site_fract_z
_atom_site_U_iso_or_equiv
_atom_site_adp_type
_atom_site_occupancy
_atom_site_symmetry_multiplicity
_atom_site_calc_flag
_atom_site_refinement_flags
_atom_site_disorder_assembly
_atom_site_disorder_group
Nb1 Nb 0.91937(3) 0.61919(3) 0.20103(2) 0.02612(17) Uani 1 1 d . . .
Nb2 Nb 0.77623(3) 0.54549(3) 0.25337(2) 0.02421(16) Uani 1 1 d . . .
Cl1A Cl 0.7894(5) 0.4495(4) 0.0802(4) 0.063(2) Uani 0.743(8) 1 d PDU A 1
Cl1B Cl 0.7961(12) 0.4577(9) 0.0759(10) 0.031(4) Uani 0.257(8) 1 d PDU A 2
Cl2A Cl 0.6525(3) 0.4160(2) 0.0779(2) 0.097(2) Uani 0.743(8) 1 d PD A 1
Cl2B Cl 0.7149(4) 0.3722(3) 0.1183(3) 0.032(3) Uani 0.257(8) 1 d PDU A 2
Cl3 Cl 0.8643(3) 0.0298(2) 0.4099(2) 0.1289(17) Uani 1 1 d DU . .
Cl4 Cl 0.9914(3) -0.0046(2) 0.4565(3) 0.1315(19) Uani 1 1 d DU . .
Cl6 Cl 0.6444(3) 1.1159(4) 0.1452(4) 0.209(4) Uani 1 1 d U . .
Cl7 Cl 0.6348(4) 1.0482(8) 0.2311(6) 0.350(11) Uani 1 1 d U . .
Cl8 Cl 0.8628(6) 0.9836(6) 0.0308(6) 0.291(6) Uani 1 1 d U . .
Cl9 Cl 0.8306(7) 0.9372(12) -0.0745(11) 0.70(3) Uani 1 1 d U . .
O1 O 0.8461(2) 0.5961(2) 0.2441(2) 0.0279(11) Uani 1 1 d . . .
O2 O 0.9641(3) 0.6559(2) 0.14080(19) 0.0308(13) Uani 1 1 d . . .
O3 O 0.9643(2) 0.6548(2) 0.25873(19) 0.0297(12) Uani 1 1 d . . .
O4 O 0.9548(3) 0.5567(2) 0.1946(2) 0.0344(13) Uani 1 1 d . . .
O5 O 0.7341(3) 0.4779(2) 0.27584(19) 0.0277(11) Uani 1 1 d . . .
O6 O 0.7146(3) 0.5958(2) 0.28468(18) 0.0274(11) Uani 1 1 d . . .
O7 O 0.7566(3) 0.5388(2) 0.18691(18) 0.0293(12) Uani 1 1 d . . .
O8 O 0.7973(5) 0.9124(4) 0.2652(4) 0.085(3) Uani 1 1 d . . .
N1 N 0.8439(3) 0.6089(3) 0.1360(2) 0.0284(14) Uani 1 1 d . . .
H1B H 0.8145 0.5834 0.1479 0.034 Uiso 1 1 calc R . .
N2 N 0.8558(3) 0.7007(3) 0.1994(2) 0.0293(14) Uani 1 1 d . . .
H2C H 0.8768 0.7248 0.1775 0.035 Uiso 1 1 calc R . .
N3 N 0.8647(3) 0.4902(3) 0.2532(3) 0.0302(14) Uani 1 1 d . . .
H3 H 0.8976 0.5084 0.2354 0.036 Uiso 1 1 calc R . .
N4 N 0.8165(3) 0.5411(3) 0.3424(2) 0.0283(14) Uani 1 1 d . . .
H4C H 0.7943 0.5138 0.3592 0.034 Uiso 1 1 calc R . .
C1 C 0.8032(4) 0.6567(3) 0.1255(3) 0.0279(16) Uani 1 1 d . . .
H1A H 0.8293 0.6804 0.1020 0.033 Uiso 1 1 calc R . .
C2 C 0.7396(4) 0.6430(4) 0.0975(3) 0.0360(19) Uani 1 1 d . . .
H2A H 0.7150 0.6167 0.1185 0.043 Uiso 1 1 calc R . .
H2B H 0.7504 0.6264 0.0635 0.043 Uiso 1 1 calc R . .
C3 C 0.6957(5) 0.6910(4) 0.0881(4) 0.047(2) Uani 1 1 d . . .
H3A H 0.7181 0.7159 0.0641 0.056 Uiso 1 1 calc R . .
H3B H 0.6538 0.6798 0.0716 0.056 Uiso 1 1 calc R . .
C4 C 0.6813(5) 0.7185(4) 0.1398(4) 0.043(2) Uani 1 1 d . . .
H4A H 0.6554 0.6946 0.1625 0.051 Uiso 1 1 calc R . .
H4B H 0.6547 0.7506 0.1334 0.051 Uiso 1 1 calc R . .
C5 C 0.7456(4) 0.7337(4) 0.1675(3) 0.0336(18) Uani 1 1 d . . .
H5A H 0.7692 0.7603 0.1461 0.040 Uiso 1 1 calc R . .
H5B H 0.7349 0.7502 0.2015 0.040 Uiso 1 1 calc R . .
C6 C 0.7905(4) 0.6868(3) 0.1765(3) 0.0304(17) Uani 1 1 d . . .
H6 H 0.7677 0.6622 0.2012 0.037 Uiso 1 1 calc R . .
C7 C 0.8754(4) 0.5860(3) 0.0882(3) 0.0330(18) Uani 1 1 d . . .
H7A H 0.9027 0.5551 0.0983 0.040 Uiso 1 1 calc R . .
H7B H 0.8406 0.5734 0.0641 0.040 Uiso 1 1 calc R . .
C8 C 0.9178(4) 0.6256(3) 0.0608(3) 0.0283(16) Uani 1 1 d . . .
C9 C 0.9151(4) 0.6292(3) 0.0067(3) 0.0310(17) Uani 1 1 d . . .
H9 H 0.8861 0.6067 -0.0120 0.037 Uiso 1 1 calc R . .
C10 C 0.9548(4) 0.6658(3) -0.0211(3) 0.0285(17) Uani 1 1 d . . .
C11 C 0.9542(4) 0.6681(4) -0.0749(3) 0.036(2) Uani 1 1 d . . .
H11 H 0.9272 0.6441 -0.0938 0.044 Uiso 1 1 calc R . .
C12 C 0.9917(4) 0.7040(4) -0.1016(3) 0.036(2) Uani 1 1 d . . .
H12 H 0.9916 0.7040 -0.1387 0.043 Uiso 1 1 calc R . .
C13 C 1.0302(4) 0.7408(4) -0.0740(3) 0.037(2) Uani 1 1 d . . .
H13 H 1.0545 0.7671 -0.0923 0.045 Uiso 1 1 calc R . .
C14 C 1.0325(4) 0.7386(4) -0.0211(3) 0.0361(19) Uani 1 1 d . . .
H14 H 1.0593 0.7632 -0.0027 0.043 Uiso 1 1 calc R . .
C15 C 0.9964(4) 0.7008(3) 0.0071(3) 0.0319(19) Uani 1 1 d . . .
C16 C 0.9977(4) 0.6970(3) 0.0635(3) 0.0326(19) Uani 1 1 d . . .
C17 C 0.9608(4) 0.6602(3) 0.0896(3) 0.0267(16) Uani 1 1 d . . .
C18 C 1.0422(4) 0.7341(4) 0.0935(3) 0.035(2) Uani 1 1 d . . .
C19 C 1.1117(5) 0.7213(4) 0.0931(3) 0.042(2) Uani 1 1 d . . .
C20 C 1.1384(4) 0.6803(4) 0.0646(3) 0.045(2) Uani 1 1 d . . .
H20 H 1.1095 0.6583 0.0451 0.054 Uiso 1 1 calc R . .
C21 C 1.2037(5) 0.6700(5) 0.0632(3) 0.048(2) Uani 1 1 d . . .
H21 H 1.2198 0.6411 0.0433 0.057 Uiso 1 1 calc R . .
C22 C 1.2483(5) 0.7020(5) 0.0915(4) 0.060(3) Uani 1 1 d . . .
H22 H 1.2944 0.6955 0.0899 0.072 Uiso 1 1 calc R . .
C23 C 1.2238(6) 0.7431(4) 0.1215(4) 0.053(3) Uani 1 1 d . . .
H23 H 1.2533 0.7641 0.1415 0.064 Uiso 1 1 calc R . .
C24 C 1.1556(5) 0.7540(4) 0.1228(3) 0.042(2) Uani 1 1 d . . .
C25 C 1.1296(5) 0.7965(4) 0.1513(3) 0.046(2) Uani 1 1 d . . .
H25 H 1.1587 0.8178 0.1714 0.055 Uiso 1 1 calc R . .
C26 C 1.0642(5) 0.8082(4) 0.1513(3) 0.046(2) Uani 1 1 d . . .
H26 H 1.0488 0.8368 0.1719 0.055 Uiso 1 1 calc R . .
C27 C 1.0169(5) 0.7778(4) 0.1201(3) 0.038(2) Uani 1 1 d . . .
C28 C 0.9503(5) 0.7988(4) 0.1172(3) 0.040(2) Uani 1 1 d . . .
C29 C 0.9202(6) 0.8246(4) 0.1595(3) 0.048(3) Uani 1 1 d . . .
H29 H 0.9420 0.8243 0.1923 0.058 Uiso 1 1 calc R . .
C30 C 0.8606(5) 0.8501(4) 0.1557(4) 0.048(2) Uani 1 1 d . . .
H30 H 0.8424 0.8676 0.1851 0.058 Uiso 1 1 calc R . .
C31 C 0.8265(6) 0.8503(5) 0.1075(4) 0.058(2) Uani 1 1 d U . .
C32 C 0.8540(5) 0.8238(4) 0.0668(4) 0.043(2) Uani 1 1 d . . .
H32 H 0.8311 0.8229 0.0345 0.052 Uiso 1 1 calc R . .
C33 C 0.9134(5) 0.7983(4) 0.0707(3) 0.043(2) Uani 1 1 d . . .
H33 H 0.9301 0.7798 0.0413 0.051 Uiso 1 1 calc R . .
C34 C 0.7622(6) 0.8797(6) 0.1015(5) 0.073(2) Uani 1 1 d DU . .
C35 C 0.7563(8) 0.9333(6) 0.1231(6) 0.089(2) Uani 1 1 d DU . .
H35 H 0.7915 0.9488 0.1423 0.106 Uiso 1 1 calc R . .
C36 C 0.7011(8) 0.9593(7) 0.1151(6) 0.097(3) Uani 1 1 d DU . .
H36 H 0.6966 0.9933 0.1304 0.117 Uiso 1 1 calc R . .
C37 C 0.6472(9) 0.9393(7) 0.0846(7) 0.099(3) Uani 1 1 d DU . .
H37 H 0.6101 0.9602 0.0756 0.119 Uiso 1 1 calc R . .
C38 C 0.6533(8) 0.8896(7) 0.0700(6) 0.092(3) Uani 1 1 d DU . .
H38 H 0.6167 0.8740 0.0526 0.111 Uiso 1 1 calc R . .
C39 C 0.7082(7) 0.8582(7) 0.0778(6) 0.082(2) Uani 1 1 d DU . .
H39 H 0.7083 0.8223 0.0670 0.099 Uiso 1 1 calc R . .
C40 C 0.8506(4) 0.7240(3) 0.2520(3) 0.0290(16) Uani 1 1 d . . .
H40A H 0.8294 0.6981 0.2755 0.035 Uiso 1 1 calc R . .
H40B H 0.8218 0.7555 0.2502 0.035 Uiso 1 1 calc R . .
C41 C 0.9170(4) 0.7401(3) 0.2750(3) 0.0310(17) Uani 1 1 d . . .
C42 C 0.9240(4) 0.7902(3) 0.2960(3) 0.0341(18) Uani 1 1 d . . .
H42 H 0.8890 0.8149 0.2923 0.041 Uiso 1 1 calc R . .
C43 C 0.9816(5) 0.8051(4) 0.3226(3) 0.037(2) Uani 1 1 d . . .
C44 C 0.9913(5) 0.8571(4) 0.3434(3) 0.048(3) Uani 1 1 d . . .
H44 H 0.9586 0.8833 0.3372 0.057 Uiso 1 1 calc R . .
C45 C 1.0445(5) 0.8700(5) 0.3712(3) 0.050(3) Uani 1 1 d . . .
H45 H 1.0491 0.9044 0.3854 0.060 Uiso 1 1 calc R . .
C46 C 1.0937(5) 0.8316(5) 0.3790(3) 0.052(3) Uani 1 1 d . . .
H46 H 1.1322 0.8411 0.3979 0.062 Uiso 1 1 calc R . .
C47 C 1.0886(5) 0.7820(4) 0.3609(3) 0.041(2) Uani 1 1 d . . .
H47 H 1.1227 0.7572 0.3677 0.050 Uiso 1 1 calc R . .
C48 C 1.0324(4) 0.7664(4) 0.3316(3) 0.0324(19) Uani 1 1 d . . .
C49 C 1.0242(4) 0.7145(3) 0.3110(3) 0.0287(17) Uani 1 1 d . . .
C50 C 0.9685(4) 0.7035(3) 0.2804(3) 0.0298(18) Uani 1 1 d . . .
C51 C 1.0703(4) 0.6717(4) 0.3263(3) 0.0337(18) Uani 1 1 d . . .
C52 C 1.1148(4) 0.6469(4) 0.2885(3) 0.039(2) Uani 1 1 d . . .
C53 C 1.1130(4) 0.6605(4) 0.2350(3) 0.0365(19) Uani 1 1 d . . .
H53 H 1.0830 0.6867 0.2230 0.044 Uiso 1 1 calc R . .
C54 C 1.1542(4) 0.6359(4) 0.2004(4) 0.041(2) Uani 1 1 d . . .
H54 H 1.1531 0.6455 0.1646 0.049 Uiso 1 1 calc R . .
C55 C 1.1983(5) 0.5967(4) 0.2175(4) 0.047(2) Uani 1 1 d . . .
H55 H 1.2257 0.5790 0.1929 0.057 Uiso 1 1 calc R . .
C56 C 1.2018(5) 0.5839(4) 0.2689(4) 0.049(2) Uani 1 1 d . . .
H56 H 1.2328 0.5582 0.2804 0.059 Uiso 1 1 calc R . .
C57 C 1.1600(4) 0.6082(4) 0.3046(4) 0.046(2) Uani 1 1 d . . .
C58 C 1.1626(5) 0.5936(5) 0.3602(4) 0.051(3) Uani 1 1 d . . .
H58 H 1.1938 0.5684 0.3724 0.062 Uiso 1 1 calc R . .
C59 C 1.1187(4) 0.6174(5) 0.3941(3) 0.045(2) Uani 1 1 d . . .
H59 H 1.1197 0.6075 0.4299 0.054 Uiso 1 1 calc R . .
C60 C 1.0722(4) 0.6559(4) 0.3777(3) 0.040(2) Uani 1 1 d . . .
C61 C 1.0237(4) 0.6745(4) 0.4174(3) 0.039(2) Uani 1 1 d . . .
C62 C 0.9561(4) 0.6687(4) 0.4091(3) 0.042(2) Uani 1 1 d . . .
H62 H 0.9410 0.6532 0.3775 0.051 Uiso 1 1 calc R . .
C63 C 0.9107(4) 0.6852(4) 0.4458(3) 0.041(2) Uani 1 1 d . . .
H63 H 0.8649 0.6816 0.4387 0.049 Uiso 1 1 calc R . .
C64 C 0.9310(4) 0.7069(4) 0.4931(3) 0.042(2) Uani 1 1 d . . .
C65 C 0.9993(4) 0.7133(4) 0.5014(3) 0.041(2) Uani 1 1 d . . .
H65 H 1.0146 0.7289 0.5329 0.049 Uiso 1 1 calc R . .
C66 C 1.0436(5) 0.6970(4) 0.4644(3) 0.047(2) Uani 1 1 d . . .
H66 H 1.0894 0.7012 0.4710 0.057 Uiso 1 1 calc R . .
C67 C 0.8822(5) 0.7241(4) 0.5332(3) 0.047(2) Uani 1 1 d . . .
C68 C 0.8963(5) 0.7224(4) 0.5862(4) 0.049(2) Uani 1 1 d . . .
H68 H 0.9389 0.7111 0.5971 0.059 Uiso 1 1 calc R . .
C69 C 0.8509(7) 0.7365(6) 0.6234(4) 0.074(4) Uani 1 1 d . . .
H69 H 0.8623 0.7347 0.6593 0.089 Uiso 1 1 calc R . .
C70 C 0.7887(7) 0.7534(7) 0.6089(5) 0.087(5) Uani 1 1 d . . .
H70 H 0.7570 0.7638 0.6342 0.104 Uiso 1 1 calc R . .
C71 C 0.7743(7) 0.7545(7) 0.5563(4) 0.094(5) Uani 1 1 d . . .
H71 H 0.7315 0.7656 0.5457 0.113 Uiso 1 1 calc R . .
C72 C 0.8191(6) 0.7403(6) 0.5187(4) 0.070(4) Uani 1 1 d . . .
H72 H 0.8071 0.7414 0.4828 0.083 Uiso 1 1 calc R . .
C73 C 0.8936(4) 0.4779(4) 0.3060(3) 0.0349(18) Uani 1 1 d . . .
H73 H 0.8683 0.4483 0.3222 0.042 Uiso 1 1 calc R . .
C74 C 0.9669(4) 0.4617(4) 0.3008(4) 0.041(2) Uani 1 1 d . . .
H74A H 0.9701 0.4287 0.2801 0.049 Uiso 1 1 calc R . .
H74B H 0.9915 0.4897 0.2821 0.049 Uiso 1 1 calc R . .
C75 C 0.9980(4) 0.4529(4) 0.3545(4) 0.048(2) Uani 1 1 d . . .
H75A H 0.9757 0.4229 0.3721 0.058 Uiso 1 1 calc R . .
H75B H 1.0452 0.4438 0.3504 0.058 Uiso 1 1 calc R . .
C76 C 0.9917(4) 0.5018(4) 0.3876(5) 0.050(2) Uani 1 1 d . . .
H76A H 1.0169 0.5310 0.3714 0.060 Uiso 1 1 calc R . .
H76B H 1.0107 0.4949 0.4225 0.060 Uiso 1 1 calc R . .
C77 C 0.9191(4) 0.5183(4) 0.3935(3) 0.0355(18) Uani 1 1 d . . .
H77A H 0.8946 0.4906 0.4127 0.043 Uiso 1 1 calc R . .
H77B H 0.9164 0.5514 0.4140 0.043 Uiso 1 1 calc R . .
C78 C 0.8876(4) 0.5268(3) 0.3403(3) 0.0309(17) Uani 1 1 d . . .
H78 H 0.9116 0.5564 0.3227 0.037 Uiso 1 1 calc R . .
C79 C 0.8525(4) 0.4425(3) 0.2219(3) 0.0305(17) Uani 1 1 d . . .
H79A H 0.8942 0.4223 0.2197 0.037 Uiso 1 1 calc R . .
H79B H 0.8407 0.4536 0.1861 0.037 Uiso 1 1 calc R . .
C80 C 0.7993(4) 0.4061(3) 0.2418(3) 0.0284(16) Uani 1 1 d . . .
C81 C 0.8071(4) 0.3522(3) 0.2337(3) 0.0274(17) Uani 1 1 d . . .
H81 H 0.8472 0.3391 0.2195 0.033 Uiso 1 1 calc R . .
C82 C 0.7557(4) 0.3171(3) 0.2464(3) 0.0305(16) Uani 1 1 d . . .
C83 C 0.7647(4) 0.2615(3) 0.2393(3) 0.0346(18) Uani 1 1 d . . .
H83 H 0.8052 0.2488 0.2256 0.041 Uiso 1 1 calc R . .
C84 C 0.7154(4) 0.2258(3) 0.2521(3) 0.0369(18) Uani 1 1 d . . .
H84 H 0.7216 0.1890 0.2468 0.044 Uiso 1 1 calc R . .
C85 C 0.6572(5) 0.2449(4) 0.2726(3) 0.041(2) Uani 1 1 d . . .
H85 H 0.6231 0.2206 0.2812 0.050 Uiso 1 1 calc R . .
C86 C 0.6470(4) 0.2981(3) 0.2811(3) 0.0368(19) Uani 1 1 d . . .
H86 H 0.6068 0.3099 0.2962 0.044 Uiso 1 1 calc R . .
C87 C 0.6964(4) 0.3354(3) 0.2674(3) 0.0307(17) Uani 1 1 d . . .
C88 C 0.6897(4) 0.3915(3) 0.2778(3) 0.0270(16) Uani 1 1 d . . .
C89 C 0.7401(4) 0.4245(3) 0.2653(3) 0.0276(17) Uani 1 1 d . . .
C90 C 0.6268(4) 0.4123(3) 0.2997(3) 0.0312(17) Uani 1 1 d . . .
C91 C 0.5684(4) 0.4125(3) 0.2674(4) 0.037(2) Uani 1 1 d . . .
C92 C 0.5682(4) 0.3929(4) 0.2160(4) 0.041(2) Uani 1 1 d . . .
H92 H 0.6083 0.3808 0.2010 0.049 Uiso 1 1 calc R . .
C93 C 0.5113(5) 0.3910(5) 0.1875(5) 0.061(3) Uani 1 1 d . . .
H93 H 0.5114 0.3768 0.1532 0.073 Uiso 1 1 calc R . .
C94 C 0.4530(6) 0.4102(7) 0.2096(7) 0.093(5) Uani 1 1 d . . .
H94 H 0.4139 0.4104 0.1892 0.112 Uiso 1 1 calc R . .
C95 C 0.4502(5) 0.4288(6) 0.2595(6) 0.075(4) Uani 1 1 d . . .
H95 H 0.4090 0.4394 0.2738 0.090 Uiso 1 1 calc R . .
C96 C 0.5076(5) 0.4323(5) 0.2901(4) 0.053(3) Uani 1 1 d . . .
C97 C 0.5083(5) 0.4565(5) 0.3384(5) 0.060(3) Uani 1 1 d . . .
H97 H 0.4691 0.4726 0.3510 0.072 Uiso 1 1 calc R . .
C98 C 0.5637(5) 0.4578(4) 0.3681(4) 0.047(2) Uani 1 1 d . . .
H98 H 0.5625 0.4747 0.4012 0.056 Uiso 1 1 calc R . .
C99 C 0.6240(4) 0.4340(3) 0.3504(3) 0.0328(18) Uani 1 1 d . . .
C100 C 0.6792(4) 0.4307(3) 0.3858(3) 0.0340(19) Uani 1 1 d . . .
C101 C 0.6995(4) 0.4727(3) 0.4181(3) 0.037(2) Uani 1 1 d . . .
H101 H 0.6754 0.5049 0.4167 0.044 Uiso 1 1 calc R . .
C102 C 0.7517(4) 0.4696(4) 0.4512(3) 0.0349(19) Uani 1 1 d . . .
H102 H 0.7633 0.4996 0.4716 0.042 Uiso 1 1 calc R . .
C103 C 0.7888(4) 0.4232(3) 0.4561(3) 0.0336(18) Uani 1 1 d . . .
C104 C 0.7670(4) 0.3789(3) 0.4267(3) 0.0338(18) Uani 1 1 d . . .
H104 H 0.7890 0.3460 0.4308 0.041 Uiso 1 1 calc R . .
C105 C 0.7151(5) 0.3826(4) 0.3927(3) 0.037(2) Uani 1 1 d . . .
H105 H 0.7026 0.3523 0.3732 0.044 Uiso 1 1 calc R . .
C106 C 0.8480(4) 0.4198(3) 0.4878(3) 0.0357(19) Uani 1 1 d . . .
C107 C 0.8547(4) 0.4476(4) 0.5344(4) 0.039(2) Uani 1 1 d . . .
H107 H 0.8192 0.4686 0.5468 0.047 Uiso 1 1 calc R . .
C108 C 0.9131(5) 0.4448(4) 0.5629(4) 0.053(3) Uani 1 1 d . . .
H108 H 0.9167 0.4640 0.5947 0.064 Uiso 1 1 calc R . .
C109 C 0.9671(6) 0.4142(5) 0.5459(4) 0.058(3) Uani 1 1 d . . .
H109 H 1.0070 0.4127 0.5654 0.070 Uiso 1 1 calc R . .
C110 C 0.9596(5) 0.3860(4) 0.4994(4) 0.051(2) Uani 1 1 d . . .
H110 H 0.9953 0.3653 0.4869 0.061 Uiso 1 1 calc R . .
C111 C 0.9016(5) 0.3877(4) 0.4713(4) 0.045(2) Uani 1 1 d . . .
H111 H 0.8975 0.3672 0.4404 0.054 Uiso 1 1 calc R . .
C112 C 0.8027(4) 0.5910(3) 0.3715(3) 0.0324(18) Uani 1 1 d . . .
H11A H 0.8228 0.5887 0.4066 0.039 Uiso 1 1 calc R . .
H11B H 0.8238 0.6209 0.3529 0.039 Uiso 1 1 calc R . .
C113 C 0.7308(4) 0.6021(3) 0.3772(3) 0.0284(16) Uani 1 1 d . . .
C114 C 0.7046(4) 0.6123(3) 0.4250(3) 0.0316(18) Uani 1 1 d . . .
H114 H 0.7321 0.6092 0.4549 0.038 Uiso 1 1 calc R . .
C115 C 0.6378(4) 0.6272(4) 0.4317(3) 0.0335(18) Uani 1 1 d . . .
C116 C 0.6082(6) 0.6340(4) 0.4811(3) 0.051(3) Uani 1 1 d . . .
H116 H 0.6340 0.6286 0.5116 0.062 Uiso 1 1 calc R . .
C117 C 0.5427(5) 0.6485(5) 0.4864(3) 0.053(3) Uani 1 1 d . . .
H117 H 0.5234 0.6516 0.5200 0.063 Uiso 1 1 calc R . .
C118 C 0.5061(5) 0.6581(4) 0.4426(4) 0.047(2) Uani 1 1 d . . .
H118 H 0.4612 0.6683 0.4462 0.056 Uiso 1 1 calc R . .
C119 C 0.5325(4) 0.6535(4) 0.3933(3) 0.037(2) Uani 1 1 d . . .
H119 H 0.5062 0.6615 0.3636 0.044 Uiso 1 1 calc R . .
C120 C 0.5989(4) 0.6370(3) 0.3867(3) 0.0322(18) Uani 1 1 d . . .
C121 C 0.6270(4) 0.6296(3) 0.3369(3) 0.0297(17) Uani 1 1 d . . .
C122 C 0.6891(4) 0.6077(3) 0.3316(3) 0.0255(16) Uani 1 1 d . . .
C123 C 0.5938(4) 0.6533(3) 0.2902(3) 0.0293(17) Uani 1 1 d . . .
C124 C 0.5595(4) 0.6239(3) 0.2519(3) 0.0324(17) Uani 1 1 d . . .
C125 C 0.5640(5) 0.5668(4) 0.2502(3) 0.042(2) Uani 1 1 d . . .
H125 H 0.5894 0.5490 0.2759 0.050 Uiso 1 1 calc R . .
C126 C 0.5323(6) 0.5380(5) 0.2125(4) 0.055(3) Uani 1 1 d . . .
H126 H 0.5370 0.5007 0.2107 0.066 Uiso 1 1 calc R . .
C127 C 0.4915(7) 0.5663(5) 0.1756(4) 0.068(3) Uani 1 1 d . . .
H127 H 0.4678 0.5470 0.1499 0.081 Uiso 1 1 calc R . .
C128 C 0.4863(6) 0.6197(5) 0.1768(4) 0.061(3) Uani 1 1 d . . .
H128 H 0.4589 0.6370 0.1520 0.073 Uiso 1 1 calc R . .
C129 C 0.5204(5) 0.6500(4) 0.2140(3) 0.038(2) Uani 1 1 d . . .
C130 C 0.5176(5) 0.7057(4) 0.2134(3) 0.042(2) Uani 1 1 d . . .
H130 H 0.4912 0.7234 0.1882 0.050 Uiso 1 1 calc R . .
C131 C 0.5529(4) 0.7339(3) 0.2489(3) 0.0355(18) Uani 1 1 d . . .
H131 H 0.5509 0.7714 0.2480 0.043 Uiso 1 1 calc R . .
C132 C 0.5926(4) 0.7089(3) 0.2874(3) 0.0332(19) Uani 1 1 d . . .
C133 C 0.6313(4) 0.7409(4) 0.3239(3) 0.0368(19) Uani 1 1 d . . .
C134 C 0.6036(5) 0.7813(4) 0.3544(3) 0.041(2) Uani 1 1 d . . .
H134 H 0.5574 0.7874 0.3525 0.049 Uiso 1 1 calc R . .
C135 C 0.6410(5) 0.8126(4) 0.3871(4) 0.043(2) Uani 1 1 d . . .
H135 H 0.6198 0.8395 0.4069 0.052 Uiso 1 1 calc R . .
C136 C 0.7096(5) 0.8060(4) 0.3919(3) 0.043(2) Uani 1 1 d . . .
C137 C 0.7380(4) 0.7641(4) 0.3619(3) 0.0369(19) Uani 1 1 d . . .
H137 H 0.7838 0.7568 0.3651 0.044 Uiso 1 1 calc R . .
C138 C 0.7003(4) 0.7341(4) 0.3287(3) 0.037(2) Uani 1 1 d . . .
H138 H 0.7214 0.7078 0.3082 0.045 Uiso 1 1 calc R . .
C139 C 0.7516(5) 0.8390(4) 0.4259(4) 0.045(2) Uani 1 1 d . . .
C140 C 0.8162(5) 0.8501(5) 0.4162(4) 0.053(3) Uani 1 1 d . . .
H140 H 0.8355 0.8359 0.3854 0.064 Uiso 1 1 calc R . .
C141 C 0.8547(5) 0.8800(6) 0.4477(4) 0.065(3) Uani 1 1 d . . .
H141 H 0.8999 0.8854 0.4394 0.078 Uiso 1 1 calc R . .
C142 C 0.8282(6) 0.9022(6) 0.4915(6) 0.076(4) Uani 1 1 d . . .
H142 H 0.8552 0.9234 0.5134 0.091 Uiso 1 1 calc R . .
C143 C 0.7639(6) 0.8944(6) 0.5041(5) 0.078(4) Uani 1 1 d . . .
H143 H 0.7456 0.9107 0.5343 0.093 Uiso 1 1 calc R . .
C144 C 0.7241(6) 0.8615(5) 0.4715(4) 0.061(3) Uani 1 1 d . . .
H144 H 0.6793 0.8548 0.4805 0.073 Uiso 1 1 calc R . .
C153 C 0.7203(6) 0.4331(8) 0.1166(7) 0.043(5) Uani 0.743(8) 1 d PDU A 1
H15G H 0.7082 0.4634 0.1390 0.052 Uiso 0.743(8) 1 calc PR A 1
H15H H 0.7313 0.4029 0.1397 0.052 Uiso 0.743(8) 1 calc PR A 1
C154 C 0.736(4) 0.4388(13) 0.121(2) 0.060(14) Uani 0.257(8) 1 d PDU A 2
H15I H 0.6961 0.4602 0.1148 0.073 Uiso 0.257(8) 1 calc PR A 2
H15J H 0.7526 0.4470 0.1563 0.073 Uiso 0.257(8) 1 calc PR A 2
C146 C 0.8249(8) 0.9532(6) 0.2960(6) 0.093(5) Uani 1 1 d . . .
H14A H 0.7973 0.9855 0.2954 0.112 Uiso 1 1 calc R . .
H14B H 0.8320 0.9419 0.3325 0.112 Uiso 1 1 calc R . .
C147 C 0.8839(5) 0.9604(6) 0.2696(4) 0.071(4) Uani 1 1 d . . .
H14C H 0.9129 0.9300 0.2760 0.106 Uiso 1 1 calc R . .
H14D H 0.9054 0.9927 0.2821 0.106 Uiso 1 1 calc R . .
H14E H 0.8753 0.9635 0.2321 0.106 Uiso 1 1 calc R . .
C148 C 0.7359(6) 0.8989(5) 0.2783(4) 0.061(3) Uani 1 1 d . . .
H14F H 0.7069 0.9301 0.2739 0.074 Uiso 1 1 calc R . .
H14G H 0.7353 0.8891 0.3157 0.074 Uiso 1 1 calc R . .
C149 C 0.7100(8) 0.8571(5) 0.2493(6) 0.081(4) Uani 1 1 d . . .
H14H H 0.7376 0.8257 0.2541 0.122 Uiso 1 1 calc R . .
H14I H 0.7092 0.8667 0.2122 0.122 Uiso 1 1 calc R . .
H14J H 0.6650 0.8495 0.2611 0.122 Uiso 1 1 calc R . .
C150 C 0.9480(6) 0.0367(6) 0.4114(6) 0.118(5) Uani 1 1 d DU . .
H15A H 0.9583 0.0740 0.4197 0.141 Uiso 1 1 calc R . .
H15B H 0.9653 0.0296 0.3759 0.141 Uiso 1 1 calc R . .
C151 C 0.6073(6) 1.1111(10) 0.2056(7) 0.143(6) Uani 1 1 d U . .
H15C H 0.5586 1.1119 0.2023 0.171 Uiso 1 1 calc R . .
H15D H 0.6214 1.1405 0.2286 0.171 Uiso 1 1 calc R . .
C152 C 0.801(2) 0.9639(12) -0.0132(9) 0.277(16) Uani 1 1 d U . .
H15E H 0.7722 0.9947 -0.0208 0.332 Uiso 1 1 calc R . .
H15F H 0.7728 0.9368 0.0040 0.332 Uiso 1 1 calc R . .

loop_
_atom_site_aniso_label
_atom_site_aniso_U_11
_atom_site_aniso_U_22
_atom_site_aniso_U_33
_atom_site_aniso_U_23
_atom_site_aniso_U_13
_atom_site_aniso_U_12
Nb1 0.0294(3) 0.0324(4) 0.0166(3) -0.0012(3) 0.0041(3) -0.0087(3)
Nb2 0.0271(3) 0.0263(3) 0.0193(3) 0.0019(3) 0.0067(2) -0.0020(3)
Cl1A 0.068(5) 0.082(6) 0.039(3) 0.011(4) 0.005(3) 0.028(4)
Cl1B 0.043(7) 0.030(6) 0.021(6) 0.006(4) 0.001(4) -0.031(6)
Cl2A 0.127(5) 0.072(3) 0.094(4) 0.023(3) -0.041(3) -0.042(3)
Cl2B 0.030(4) 0.020(4) 0.045(4) 0.005(3) -0.011(3) -0.006(3)
Cl3 0.136(4) 0.105(4) 0.146(4) 0.011(3) -0.004(3) -0.040(3)
Cl4 0.105(3) 0.087(3) 0.202(6) -0.017(3) 0.027(3) -0.024(3)
Cl6 0.088(3) 0.315(11) 0.223(7) 0.130(8) 0.024(4) 0.039(5)
Cl7 0.121(6) 0.57(3) 0.358(17) 0.261(17) 0.057(8) -0.031(10)
Cl8 0.220(10) 0.312(15) 0.341(14) 0.072(12) -0.097(11) -0.033(11)
Cl9 0.204(11) 0.99(5) 0.89(4) -0.80(4) 0.248(17) -0.31(2)
O1 0.035(3) 0.027(3) 0.022(2) 0.004(2) 0.008(2) -0.007(2)
O2 0.033(3) 0.037(3) 0.022(3) -0.004(2) 0.009(2) -0.019(2)
O3 0.030(3) 0.039(3) 0.020(2) -0.003(2) 0.001(2) -0.008(2)
O4 0.037(3) 0.036(3) 0.030(3) -0.004(2) 0.008(2) -0.002(2)
O5 0.028(3) 0.027(3) 0.028(2) -0.001(2) 0.008(2) -0.004(2)
O6 0.032(3) 0.030(3) 0.020(2) 0.007(2) 0.005(2) 0.002(2)
O7 0.032(3) 0.035(3) 0.022(2) 0.002(2) 0.0049(19) -0.008(2)
O8 0.085(6) 0.083(7) 0.087(7) -0.014(5) 0.012(5) -0.006(5)
N1 0.028(3) 0.039(4) 0.018(3) -0.002(3) 0.003(2) -0.009(3)
N2 0.032(3) 0.034(4) 0.021(3) 0.001(3) 0.002(3) -0.003(3)
N3 0.031(3) 0.034(4) 0.025(3) -0.002(3) 0.013(3) -0.009(3)
N4 0.023(3) 0.028(4) 0.033(3) -0.001(3) 0.002(2) 0.000(3)
C1 0.029(4) 0.033(4) 0.022(3) 0.003(3) 0.000(3) -0.007(3)
C2 0.035(4) 0.048(5) 0.026(4) -0.003(4) 0.002(3) -0.005(4)
C3 0.040(5) 0.061(7) 0.039(5) 0.005(5) -0.012(4) 0.004(5)
C4 0.041(5) 0.044(6) 0.043(5) 0.006(4) -0.002(4) 0.003(4)
C5 0.038(4) 0.037(5) 0.026(4) 0.006(3) -0.001(3) -0.002(4)
C6 0.026(4) 0.037(5) 0.028(4) 0.000(3) 0.004(3) -0.009(3)
C7 0.039(4) 0.032(5) 0.028(4) -0.007(3) 0.002(3) -0.009(4)
C8 0.035(4) 0.033(4) 0.017(3) -0.005(3) 0.006(3) -0.010(4)
C9 0.033(4) 0.033(5) 0.028(4) -0.011(3) 0.002(3) -0.007(4)
C10 0.036(4) 0.029(4) 0.021(4) -0.005(3) -0.002(3) -0.007(3)
C11 0.046(5) 0.043(5) 0.020(4) -0.012(4) 0.003(3) -0.017(4)
C12 0.052(5) 0.042(5) 0.015(3) -0.001(3) 0.002(3) -0.020(4)
C13 0.042(5) 0.048(6) 0.021(4) -0.001(4) 0.010(3) -0.016(4)
C14 0.041(4) 0.039(5) 0.029(4) 0.001(4) -0.005(3) -0.018(4)
C15 0.038(4) 0.038(5) 0.019(4) -0.006(3) 0.005(3) -0.014(4)
C16 0.035(4) 0.037(5) 0.026(4) -0.013(3) 0.002(3) -0.015(4)
C17 0.033(4) 0.027(4) 0.020(3) 0.001(3) 0.003(3) -0.006(3)
C18 0.042(5) 0.052(6) 0.011(3) 0.001(3) -0.001(3) -0.033(4)
C19 0.062(6) 0.049(6) 0.016(3) -0.004(4) 0.002(4) -0.031(5)
C20 0.039(5) 0.066(7) 0.031(4) -0.002(4) 0.005(4) -0.023(5)
C21 0.048(5) 0.069(7) 0.026(4) 0.003(4) 0.003(4) -0.005(5)
C22 0.043(5) 0.086(9) 0.051(6) 0.017(6) -0.003(4) -0.017(6)
C23 0.061(6) 0.043(6) 0.055(6) 0.015(5) -0.015(5) -0.017(5)
C24 0.049(5) 0.045(6) 0.033(4) 0.010(4) -0.011(4) -0.020(4)
C25 0.068(6) 0.043(6) 0.025(4) 0.009(4) -0.014(4) -0.020(5)
C26 0.067(7) 0.036(5) 0.033(4) 0.001(4) -0.011(4) -0.022(5)
C27 0.062(6) 0.034(5) 0.018(4) 0.000(3) -0.001(3) -0.019(4)
C28 0.060(6) 0.035(5) 0.025(4) -0.002(4) 0.006(4) -0.023(4)
C29 0.083(7) 0.045(6) 0.015(4) 0.004(4) 0.012(4) -0.033(6)
C30 0.063(6) 0.035(5) 0.046(5) -0.004(4) 0.025(5) -0.007(5)
C31 0.063(5) 0.053(5) 0.059(5) -0.008(4) 0.026(4) -0.020(4)
C32 0.046(5) 0.041(6) 0.042(5) -0.005(4) 0.001(4) 0.000(4)
C33 0.064(6) 0.041(5) 0.023(4) 0.001(4) 0.004(4) -0.018(5)
C34 0.072(4) 0.073(4) 0.074(4) -0.012(4) 0.025(4) -0.011(4)
C35 0.084(5) 0.087(5) 0.095(5) -0.016(4) 0.019(4) 0.000(4)
C36 0.089(5) 0.097(6) 0.105(5) -0.020(5) 0.015(5) 0.005(5)
C37 0.088(5) 0.103(6) 0.108(5) -0.017(5) 0.015(5) 0.000(5)
C38 0.081(5) 0.101(6) 0.095(5) -0.014(5) 0.018(5) -0.006(5)
C39 0.079(5) 0.088(5) 0.079(5) -0.010(4) 0.018(4) -0.009(4)
C40 0.033(4) 0.035(4) 0.019(3) -0.003(3) 0.004(3) 0.002(3)
C41 0.038(4) 0.042(5) 0.013(3) 0.004(3) 0.004(3) -0.004(4)
C42 0.047(4) 0.036(5) 0.020(3) 0.000(3) 0.015(4) -0.010(4)
C43 0.050(5) 0.043(5) 0.018(3) 0.001(3) 0.006(3) -0.013(4)
C44 0.070(6) 0.051(6) 0.021(4) 0.004(4) 0.010(4) -0.031(5)
C45 0.061(6) 0.061(7) 0.029(4) -0.013(4) 0.010(4) -0.022(5)
C46 0.059(6) 0.081(8) 0.014(4) -0.016(4) 0.011(4) -0.048(6)
C47 0.048(5) 0.065(6) 0.011(3) -0.008(4) 0.006(3) -0.020(5)
C48 0.035(4) 0.048(5) 0.014(3) -0.001(3) 0.006(3) -0.016(4)
C49 0.033(4) 0.040(5) 0.013(3) -0.006(3) 0.004(3) -0.014(4)
C50 0.036(4) 0.041(5) 0.012(3) -0.007(3) 0.007(3) -0.015(4)
C51 0.030(4) 0.042(5) 0.029(4) -0.003(4) 0.002(3) -0.011(4)
C52 0.039(5) 0.049(6) 0.030(4) -0.002(4) -0.002(3) -0.011(4)
C53 0.039(4) 0.035(5) 0.035(4) -0.001(4) 0.007(3) -0.008(4)
C54 0.045(5) 0.044(5) 0.033(4) 0.000(4) 0.008(4) -0.012(4)
C55 0.054(6) 0.042(6) 0.046(5) -0.014(4) 0.012(4) -0.011(5)
C56 0.039(5) 0.049(6) 0.058(6) 0.009(5) -0.006(4) -0.002(4)
C57 0.039(5) 0.060(7) 0.039(5) -0.012(5) 0.006(4) -0.019(4)
C58 0.041(5) 0.070(7) 0.044(5) 0.007(5) -0.016(4) -0.005(5)
C59 0.040(5) 0.070(7) 0.026(4) 0.002(4) -0.004(3) -0.003(5)
C60 0.033(4) 0.063(6) 0.024(4) -0.001(4) -0.001(3) -0.012(4)
C61 0.039(5) 0.058(6) 0.020(4) 0.013(4) 0.000(3) -0.008(4)
C62 0.038(5) 0.075(7) 0.013(3) 0.012(4) -0.003(3) -0.016(5)
C63 0.036(4) 0.064(6) 0.024(4) 0.006(4) -0.003(3) 0.001(4)
C64 0.043(5) 0.051(6) 0.031(4) 0.008(4) 0.002(4) -0.013(4)
C65 0.048(5) 0.054(6) 0.021(4) 0.002(4) -0.006(3) -0.016(4)
C66 0.037(5) 0.070(7) 0.035(5) -0.001(5) -0.005(4) -0.020(5)
C67 0.055(6) 0.057(6) 0.030(4) 0.009(4) 0.004(4) -0.004(5)
C68 0.060(6) 0.054(6) 0.034(5) 0.006(4) 0.009(4) -0.010(5)
C69 0.090(9) 0.098(10) 0.033(5) 0.013(6) 0.013(6) 0.006(8)
C70 0.068(8) 0.144(14) 0.049(6) 0.003(8) 0.015(6) 0.020(9)
C71 0.077(8) 0.167(16) 0.039(6) 0.028(8) 0.015(6) 0.039(10)
C72 0.078(8) 0.106(10) 0.025(5) 0.027(6) 0.008(5) 0.022(7)
C73 0.032(4) 0.036(5) 0.036(4) 0.005(4) 0.002(3) -0.005(3)
C74 0.029(4) 0.037(5) 0.056(5) -0.003(5) 0.009(4) 0.009(4)
C75 0.033(4) 0.056(6) 0.055(5) -0.001(5) -0.007(4) 0.007(5)
C76 0.029(4) 0.050(6) 0.072(7) -0.005(5) -0.004(4) 0.011(4)
C77 0.027(4) 0.047(5) 0.032(4) -0.002(4) -0.003(3) 0.006(4)
C78 0.028(4) 0.035(5) 0.030(4) 0.004(3) 0.006(3) 0.002(3)
C79 0.035(4) 0.028(5) 0.029(4) -0.004(3) 0.011(3) 0.002(3)
C80 0.027(4) 0.034(4) 0.024(4) 0.001(3) 0.006(3) 0.002(3)
C81 0.032(4) 0.034(5) 0.016(3) 0.001(3) 0.002(3) 0.006(3)
C82 0.042(4) 0.031(4) 0.019(3) 0.001(3) -0.004(3) 0.004(3)
C83 0.043(5) 0.033(5) 0.027(4) -0.002(3) -0.006(3) 0.002(4)
C84 0.057(5) 0.026(4) 0.027(4) -0.005(4) -0.006(4) 0.002(4)
C85 0.053(5) 0.033(5) 0.038(4) 0.007(4) -0.009(4) -0.010(4)
C86 0.033(4) 0.033(5) 0.045(5) 0.010(4) 0.000(3) -0.002(4)
C87 0.040(4) 0.029(4) 0.023(4) 0.009(3) 0.000(3) 0.000(3)
C88 0.032(4) 0.024(4) 0.025(3) 0.007(3) -0.002(3) -0.001(3)
C89 0.030(4) 0.026(4) 0.027(4) 0.002(3) 0.003(3) -0.003(3)
C90 0.032(4) 0.027(4) 0.035(4) 0.007(4) 0.007(3) 0.000(3)
C91 0.031(4) 0.028(5) 0.051(5) 0.005(4) 0.004(4) -0.002(3)
C92 0.032(4) 0.031(5) 0.059(6) -0.004(4) 0.000(4) 0.002(4)
C93 0.055(6) 0.055(7) 0.072(7) -0.012(6) -0.021(5) 0.004(5)
C94 0.036(6) 0.117(12) 0.127(13) -0.030(11) -0.025(7) -0.002(7)
C95 0.034(5) 0.093(10) 0.097(10) -0.031(8) -0.005(6) -0.005(6)
C96 0.034(5) 0.060(7) 0.063(7) 0.004(5) -0.001(4) 0.003(4)
C97 0.031(5) 0.077(8) 0.072(7) 0.009(6) 0.021(5) 0.007(5)
C98 0.047(5) 0.048(6) 0.046(5) 0.001(5) 0.025(4) 0.002(4)
C99 0.033(4) 0.030(4) 0.035(4) 0.013(4) 0.012(3) -0.003(3)
C100 0.044(5) 0.033(5) 0.026(4) 0.011(3) 0.018(3) 0.009(4)
C101 0.045(5) 0.026(4) 0.040(4) 0.004(4) 0.019(4) 0.012(4)
C102 0.033(4) 0.035(5) 0.037(4) -0.001(4) 0.017(3) -0.002(4)
C103 0.034(4) 0.036(5) 0.031(4) 0.011(4) 0.010(3) 0.002(4)
C104 0.046(5) 0.030(4) 0.026(4) 0.002(3) 0.011(3) 0.010(4)
C105 0.059(5) 0.028(4) 0.023(3) 0.001(3) 0.009(3) 0.025(4)
C106 0.046(5) 0.030(5) 0.031(4) 0.007(3) 0.004(4) 0.001(4)
C107 0.035(4) 0.035(5) 0.048(5) -0.004(4) 0.008(4) 0.001(4)
C108 0.045(5) 0.054(7) 0.061(6) -0.021(5) -0.007(5) 0.014(5)
C109 0.063(7) 0.060(7) 0.052(6) -0.007(5) -0.008(5) 0.017(6)
C110 0.048(5) 0.042(6) 0.062(6) -0.001(5) 0.013(5) 0.013(5)
C111 0.053(5) 0.041(5) 0.040(5) -0.003(4) 0.011(4) 0.019(4)
C112 0.036(4) 0.025(4) 0.037(4) -0.004(4) -0.005(3) -0.005(3)
C113 0.039(4) 0.024(4) 0.022(3) 0.004(3) 0.002(3) 0.002(3)
C114 0.045(5) 0.028(4) 0.022(3) 0.000(3) -0.004(3) 0.006(4)
C115 0.038(4) 0.036(5) 0.027(4) -0.001(4) 0.001(3) 0.009(4)
C116 0.069(6) 0.064(7) 0.021(4) 0.004(4) 0.000(4) 0.012(5)
C117 0.058(6) 0.072(8) 0.028(4) 0.000(4) 0.019(4) 0.029(5)
C118 0.045(5) 0.054(6) 0.042(5) -0.006(5) 0.015(4) 0.012(4)
C119 0.046(5) 0.044(5) 0.020(4) -0.002(4) 0.001(3) 0.012(4)
C120 0.043(5) 0.025(4) 0.029(4) -0.006(3) 0.003(3) 0.000(3)
C121 0.034(4) 0.033(5) 0.023(3) 0.002(3) 0.003(3) 0.002(3)
C122 0.030(4) 0.019(4) 0.027(4) 0.001(3) 0.000(3) -0.002(3)
C123 0.029(4) 0.034(5) 0.026(4) 0.007(3) 0.006(3) 0.012(3)
C124 0.046(4) 0.036(5) 0.015(3) 0.003(3) -0.001(3) 0.013(3)
C125 0.066(6) 0.039(5) 0.021(4) 0.009(4) -0.005(4) 0.012(4)
C126 0.074(7) 0.052(7) 0.039(5) 0.001(5) -0.018(5) 0.009(5)
C127 0.097(9) 0.074(9) 0.032(5) -0.007(5) -0.027(5) -0.011(7)
C128 0.090(8) 0.054(7) 0.038(5) 0.007(5) -0.025(5) 0.019(6)
C129 0.054(5) 0.041(5) 0.018(4) 0.004(3) -0.005(3) 0.006(4)
C130 0.047(5) 0.048(6) 0.030(4) 0.013(4) -0.002(4) 0.011(4)
C131 0.038(4) 0.034(5) 0.034(4) 0.010(4) 0.002(4) 0.005(3)
C132 0.041(5) 0.034(5) 0.025(4) 0.014(3) 0.009(3) 0.008(4)
C133 0.041(5) 0.035(5) 0.035(4) 0.012(4) 0.003(4) -0.004(4)
C134 0.041(5) 0.041(5) 0.040(5) 0.000(4) 0.006(4) 0.007(4)
C135 0.043(5) 0.045(6) 0.042(5) -0.005(4) 0.003(4) 0.008(4)
C136 0.051(5) 0.046(6) 0.032(4) 0.006(4) 0.008(4) 0.000(4)
C137 0.032(4) 0.036(5) 0.043(5) 0.010(4) 0.006(3) 0.001(4)
C138 0.037(4) 0.039(5) 0.036(4) 0.010(4) 0.013(4) 0.006(4)
C139 0.056(6) 0.040(5) 0.038(5) 0.001(4) 0.002(4) -0.008(4)
C140 0.042(5) 0.071(8) 0.048(5) 0.005(5) 0.008(4) -0.001(5)
C141 0.049(6) 0.094(9) 0.053(6) -0.006(6) 0.015(5) -0.024(6)
C142 0.061(7) 0.074(9) 0.093(9) -0.027(7) 0.000(6) -0.034(6)
C143 0.073(8) 0.095(11) 0.065(7) -0.036(7) 0.014(6) -0.022(7)
C144 0.048(6) 0.075(8) 0.060(6) -0.020(6) 0.013(5) -0.019(6)
C153 0.042(10) 0.054(9) 0.033(7) -0.005(7) -0.014(7) 0.009(7)
C154 0.07(3) 0.06(2) 0.06(2) -0.03(2) -0.03(2) -0.02(2)
C146 0.124(13) 0.073(9) 0.082(9) -0.012(8) -0.031(9) -0.008(9)
C147 0.050(6) 0.107(11) 0.056(6) 0.003(7) 0.006(5) 0.045(7)
C148 0.059(7) 0.082(9) 0.043(5) 0.010(5) 0.014(5) -0.030(6)
C149 0.103(10) 0.061(8) 0.080(8) 0.007(7) 0.032(8) 0.012(7)
C150 0.124(8) 0.064(9) 0.166(14) 0.009(9) 0.097(9) 0.017(8)
C151 0.027(5) 0.279(17) 0.122(9) -0.151(10) 0.002(6) -0.006(9)
C152 0.54(4) 0.19(3) 0.100(15) -0.016(13) -0.027(15) -0.27(3)

loop_
_atom_type_symbol
_atom_type_description
_atom_type_scat_dispersion_real
_atom_type_scat_dispersion_imag
_atom_type_scat_source
C C 0.0033 0.0016 'International Tables Vol C Tables 4.2.6.8 and 6.1.1.4'
H H 0.0000 0.0000 'International Tables Vol C Tables 4.2.6.8 and 6.1.1.4'
N N 0.0061 0.0033 'International Tables Vol C Tables 4.2.6.8 and 6.1.1.4'
O O 0.0106 0.0060 'International Tables Vol C Tables 4.2.6.8 and 6.1.1.4'
Cl Cl 0.1484 0.1585 'International Tables Vol C Tables 4.2.6.8 and 6.1.1.4'
Nb Nb -2.0727 0.6215 'International Tables Vol C Tables 4.2.6.8 and 6.1.1.4'

loop_
_geom_angle_atom_site_label_1
_geom_angle_atom_site_label_2
_geom_angle_atom_site_label_3
_geom_angle
O4 Nb1 O1 95.5(2)
O4 Nb1 O3 107.3(3)
O1 Nb1 O3 93.7(2)
O4 Nb1 O2 99.3(2)
O1 Nb1 O2 156.6(2)
O3 Nb1 O2 99.1(2)
O4 Nb1 N1 96.0(3)
O1 Nb1 N1 82.4(2)
O3 Nb1 N1 156.7(2)
O2 Nb1 N1 78.1(2)
O4 Nb1 N2 170.1(2)
O1 Nb1 N2 81.9(2)
O3 Nb1 N2 82.5(2)
O2 Nb1 N2 80.4(2)
N1 Nb1 N2 74.2(2)
O7 Nb2 O1 96.4(2)
O7 Nb2 O6 108.4(2)
O1 Nb2 O6 95.0(2)
O7 Nb2 O5 95.7(2)
O1 Nb2 O5 157.1(2)
O6 Nb2 O5 99.6(2)
O7 Nb2 N3 96.7(2)
O1 Nb2 N3 80.2(2)
O6 Nb2 N3 154.8(2)
O5 Nb2 N3 79.1(2)
O7 Nb2 N4 169.5(2)
O1 Nb2 N4 84.2(2)
O6 Nb2 N4 81.9(2)
O5 Nb2 N4 80.4(2)
N3 Nb2 N4 73.1(2)
Nb2 O1 Nb1 146.5(3)
C17 O2 Nb1 141.0(5)
C50 O3 Nb1 139.4(5)
C89 O5 Nb2 137.9(4)
C122 O6 Nb2 139.3(5)
C148 O8 C146 114.4(12)
C1 N1 C7 113.7(6)
C1 N1 Nb1 114.3(4)
C7 N1 Nb1 110.8(5)
C1 N1 H1B 105.7
C7 N1 H1B 105.7
Nb1 N1 H1B 105.7
C40 N2 C6 113.0(6)
C40 N2 Nb1 111.1(5)
C6 N2 Nb1 106.0(5)
C40 N2 H2C 108.9
C6 N2 H2C 108.9
Nb1 N2 H2C 108.9
C79 N3 C73 112.7(6)
C79 N3 Nb2 112.0(5)
C73 N3 Nb2 115.5(5)
C79 N3 H3 105.2
C73 N3 H3 105.2
Nb2 N3 H3 105.2
C78 N4 C112 113.9(6)
C78 N4 Nb2 107.7(4)
C112 N4 Nb2 111.5(5)
C78 N4 H4C 107.8
C112 N4 H4C 107.8
Nb2 N4 H4C 107.8
N1 C1 C2 111.7(7)
N1 C1 C6 109.9(6)
C2 C1 C6 112.0(6)
N1 C1 H1A 107.7
C2 C1 H1A 107.7
C6 C1 H1A 107.7
C1 C2 C3 112.8(8)
C1 C2 H2A 109.0
C3 C2 H2A 109.0
C1 C2 H2B 109.0
C3 C2 H2B 109.0
H2A C2 H2B 107.8
C4 C3 C2 109.7(7)
C4 C3 H3A 109.7
C2 C3 H3A 109.7
C4 C3 H3B 109.7
C2 C3 H3B 109.7
H3A C3 H3B 108.2
C3 C4 C5 110.7(7)
C3 C4 H4A 109.5
C5 C4 H4A 109.5
C3 C4 H4B 109.5
C5 C4 H4B 109.5
H4A C4 H4B 108.1
C6 C5 C4 112.5(7)
C6 C5 H5A 109.1
C4 C5 H5A 109.1
C6 C5 H5B 109.1
C4 C5 H5B 109.1
H5A C5 H5B 107.8
N2 C6 C5 114.0(7)
N2 C6 C1 107.7(6)
C5 C6 C1 111.1(6)
N2 C6 H6 108.0
C5 C6 H6 108.0
C1 C6 H6 108.0
C8 C7 N1 111.6(7)
C8 C7 H7A 109.3
N1 C7 H7A 109.3
C8 C7 H7B 109.3
N1 C7 H7B 109.3
H7A C7 H7B 108.0
C9 C8 C17 119.6(7)
C9 C8 C7 119.3(7)
C17 C8 C7 121.1(6)
C8 C9 C10 121.5(7)
C8 C9 H9 119.3
C10 C9 H9 119.3
C11 C10 C9 121.6(7)
C11 C10 C15 119.2(7)
C9 C10 C15 119.2(7)
C12 C11 C10 121.6(7)
C12 C11 H11 119.2
C10 C11 H11 119.2
C11 C12 C13 119.8(7)
C11 C12 H12 120.1
C13 C12 H12 120.1
C14 C13 C12 119.5(8)
C14 C13 H13 120.2
C12 C13 H13 120.2
C13 C14 C15 121.7(8)
C13 C14 H14 119.2
C15 C14 H14 119.2
C14 C15 C10 118.1(7)
C14 C15 C16 123.4(7)
C10 C15 C16 118.5(7)
C17 C16 C15 121.6(7)
C17 C16 C18 119.9(7)
C15 C16 C18 118.5(7)
O2 C17 C16 121.0(7)
O2 C17 C8 119.3(7)
C16 C17 C8 119.7(7)
C27 C18 C19 122.6(7)
C27 C18 C16 121.5(8)
C19 C18 C16 115.9(8)
C20 C19 C24 118.1(9)
C20 C19 C18 123.7(8)
C24 C19 C18 118.1(9)
C21 C20 C19 123.0(9)
C21 C20 H20 118.5
C19 C20 H20 118.5
C20 C21 C22 120.1(11)
C20 C21 H21 119.9
C22 C21 H21 119.9
C23 C22 C21 119.1(10)
C23 C22 H22 120.4
C21 C22 H22 120.4
C22 C23 C24 120.8(10)
C22 C23 H23 119.6
C24 C23 H23 119.6
C25 C24 C23 122.2(9)
C25 C24 C19 119.0(9)
C23 C24 C19 118.8(10)
C26 C25 C24 122.3(9)
C26 C25 H25 118.8
C24 C25 H25 118.8
C25 C26 C27 121.7(10)
C25 C26 H26 119.2
C27 C26 H26 119.2
C18 C27 C28 127.2(7)
C18 C27 C26 116.1(9)
C28 C27 C26 116.5(8)
C33 C28 C29 115.3(10)
C33 C28 C27 122.4(8)
C29 C28 C27 122.2(8)
C30 C29 C28 123.0(9)
C30 C29 H29 118.5
C28 C29 H29 118.5
C29 C30 C31 119.6(9)
C29 C30 H30 120.2
C31 C30 H30 120.2
C32 C31 C30 117.9(11)
C32 C31 C34 121.3(11)
C30 C31 C34 120.8(10)
C31 C32 C33 122.5(10)
C31 C32 H32 118.8
C33 C32 H32 118.8
C32 C33 C28 121.7(9)
C32 C33 H33 119.1
C28 C33 H33 119.1
C39 C34 C35 118.1(14)
C39 C34 C31 122.7(13)
C35 C34 C31 119.2(12)
C36 C35 C34 118.2(16)
C36 C35 H35 120.9
C34 C35 H35 120.9
C35 C36 C37 123.7(17)
C35 C36 H36 118.1
C37 C36 H36 118.1
C38 C37 C36 114.9(18)
C38 C37 H37 122.6
C36 C37 H37 122.6
C37 C38 C39 125.7(17)
C37 C38 H38 117.2
C39 C38 H38 117.2
C34 C39 C38 118.7(15)
C34 C39 H39 120.6
C38 C39 H39 120.6
N2 C40 C41 113.5(6)
N2 C40 H40A 108.9
C41 C40 H40A 108.9
N2 C40 H40B 108.9
C41 C40 H40B 108.9
H40A C40 H40B 107.7
C42 C41 C50 119.3(8)
C42 C41 C40 119.0(8)
C50 C41 C40 121.3(7)
C41 C42 C43 121.4(9)
C41 C42 H42 119.3
C43 C42 H42 119.3
C42 C43 C44 122.9(9)
C42 C43 C48 119.2(8)
C44 C43 C48 117.9(8)
C45 C44 C43 122.3(11)
C45 C44 H44 118.9
C43 C44 H44 118.9
C44 C45 C46 118.7(10)
C44 C45 H45 120.6
C46 C45 H45 120.6
C47 C46 C45 122.8(9)
C47 C46 H46 118.6
C45 C46 H46 118.6
C46 C47 C48 120.3(10)
C46 C47 H47 119.9
C48 C47 H47 119.9
C47 C48 C49 123.0(9)
C47 C48 C43 118.0(8)
C49 C48 C43 119.0(7)
C50 C49 C48 118.9(8)
C50 C49 C51 120.6(8)
C48 C49 C51 120.2(7)
O3 C50 C49 117.5(8)
O3 C50 C41 120.8(7)
C49 C50 C41 121.5(8)
C60 C51 C52 119.4(8)
C60 C51 C49 118.9(8)
C52 C51 C49 121.7(7)
C57 C52 C53 118.0(9)
C57 C52 C51 120.5(8)
C53 C52 C51 121.5(8)
C54 C53 C52 120.2(9)
C54 C53 H53 119.9
C52 C53 H53 119.9
C53 C54 C55 120.5(9)
C53 C54 H54 119.7
C55 C54 H54 119.7
C56 C55 C54 120.2(9)
C56 C55 H55 119.9
C54 C55 H55 119.9
C55 C56 C57 120.0(10)
C55 C56 H56 120.0
C57 C56 H56 120.0
C56 C57 C52 121.0(9)
C56 C57 C58 120.2(10)
C52 C57 C58 118.8(9)
C59 C58 C57 118.4(9)
C59 C58 H58 120.8
C57 C58 H58 120.8
C58 C59 C60 122.7(8)
C58 C59 H59 118.6
C60 C59 H59 118.6
C51 C60 C59 120.0(8)
C51 C60 C61 122.8(8)
C59 C60 C61 117.0(7)
C66 C61 C62 117.3(8)
C66 C61 C60 122.0(8)
C62 C61 C60 120.7(8)
C63 C62 C61 121.3(8)
C63 C62 H62 119.4
C61 C62 H62 119.4
C62 C63 C64 121.0(8)
C62 C63 H63 119.5
C64 C63 H63 119.5
C63 C64 C65 117.8(8)
C63 C64 C67 121.3(8)
C65 C64 C67 120.8(8)
C66 C65 C64 120.3(8)
C66 C65 H65 119.8
C64 C65 H65 119.8
C65 C66 C61 122.2(8)
C65 C66 H66 118.9
C61 C66 H66 118.9
C68 C67 C72 117.3(9)
C68 C67 C64 121.9(9)
C72 C67 C64 120.7(8)
C69 C68 C67 122.2(11)
C69 C68 H68 118.9
C67 C68 H68 118.9
C68 C69 C70 120.4(11)
C68 C69 H69 119.8
C70 C69 H69 119.8
C71 C70 C69 117.5(12)
C71 C70 H70 121.2
C69 C70 H70 121.2
C72 C71 C70 122.8(13)
C72 C71 H71 118.6
C70 C71 H71 118.6
C71 C72 C67 119.8(10)
C71 C72 H72 120.1
C67 C72 H72 120.1
N3 C73 C78 108.7(7)
N3 C73 C74 110.5(7)
C78 C73 C74 110.1(7)
N3 C73 H73 109.2
C78 C73 H73 109.2
C74 C73 H73 109.2
C75 C74 C73 110.8(7)
C75 C74 H74A 109.5
C73 C74 H74A 109.5
C75 C74 H74B 109.5
C73 C74 H74B 109.5
H74A C74 H74B 108.1
C76 C75 C74 110.6(8)
C76 C75 H75A 109.5
C74 C75 H75A 109.5
C76 C75 H75B 109.5
C74 C75 H75B 109.5
H75A C75 H75B 108.1
C75 C76 C77 111.1(8)
C75 C76 H76A 109.4
C77 C76 H76A 109.4
C75 C76 H76B 109.4
C77 C76 H76B 109.4
H76A C76 H76B 108.0
C78 C77 C76 110.6(7)
C78 C77 H77A 109.5
C76 C77 H77A 109.5
C78 C77 H77B 109.5
C76 C77 H77B 109.5
H77A C77 H77B 108.1
N4 C78 C77 114.1(6)
N4 C78 C73 107.2(6)
C77 C78 C73 111.7(7)
N4 C78 H78 107.9
C77 C78 H78 107.9
C73 C78 H78 107.9
N3 C79 C80 116.0(6)
N3 C79 H79A 108.3
C80 C79 H79A 108.3
N3 C79 H79B 108.3
C80 C79 H79B 108.3
H79A C79 H79B 107.4
C81 C80 C89 118.9(7)
C81 C80 C79 117.9(7)
C89 C80 C79 123.1(7)
C80 C81 C82 120.0(7)
C80 C81 H81 120.0
C82 C81 H81 120.0
C87 C82 C81 121.1(7)
C87 C82 C83 119.0(8)
C81 C82 C83 119.9(7)
C84 C83 C82 121.3(8)
C84 C83 H83 119.3
C82 C83 H83 119.3
C85 C84 C83 118.7(8)
C85 C84 H84 120.7
C83 C84 H84 120.7
C84 C85 C86 121.9(8)
C84 C85 H85 119.1
C86 C85 H85 119.1
C85 C86 C87 120.3(8)
C85 C86 H86 119.8
C87 C86 H86 119.8
C82 C87 C86 118.8(8)
C82 C87 C88 118.5(7)
C86 C87 C88 122.6(8)
C89 C88 C87 119.2(7)
C89 C88 C90 121.0(7)
C87 C88 C90 119.8(7)
C88 C89 O5 119.3(7)
C88 C89 C80 122.2(7)
O5 C89 C80 118.6(7)
C99 C90 C91 119.6(7)
C99 C90 C88 121.4(7)
C91 C90 C88 119.0(7)
C92 C91 C90 122.5(8)
C92 C91 C96 119.8(8)
C90 C91 C96 117.7(8)
C93 C92 C91 121.0(9)
C93 C92 H92 119.5
C91 C92 H92 119.5
C92 C93 C94 118.9(11)
C92 C93 H93 120.6
C94 C93 H93 120.6
C95 C94 C93 122.4(12)
C95 C94 H94 118.8
C93 C94 H94 118.8
C94 C95 C96 120.7(11)
C94 C95 H95 119.6
C96 C95 H95 119.6
C97 C96 C95 122.5(10)
C97 C96 C91 120.3(9)
C95 C96 C91 117.1(10)
C98 C97 C96 121.6(9)
C98 C97 H97 119.2
C96 C97 H97 119.2
C97 C98 C99 121.0(9)
C97 C98 H98 119.5
C99 C98 H98 119.5
C90 C99 C98 119.3(8)
C90 C99 C100 121.6(7)
C98 C99 C100 119.0(8)
C101 C100 C105 114.9(8)
C101 C100 C99 123.6(8)
C105 C100 C99 121.4(8)
C102 C101 C100 123.4(8)
C102 C101 H101 118.3
C100 C101 H101 118.3
C101 C102 C103 121.5(8)
C101 C102 H102 119.3
C103 C102 H102 119.3
C102 C103 C104 116.6(8)
C102 C103 C106 122.9(8)
C104 C103 C106 120.4(8)
C105 C104 C103 121.5(8)
C105 C104 H104 119.2
C103 C104 H104 119.2
C104 C105 C100 121.8(8)
C104 C105 H105 119.1
C100 C105 H105 119.1
C107 C106 C111 118.1(8)
C107 C106 C103 122.0(8)
C111 C106 C103 119.9(8)
C106 C107 C108 120.5(8)
C106 C107 H107 119.8
C108 C107 H107 119.8
C107 C108 C109 121.6(9)
C107 C108 H108 119.2
C109 C108 H108 119.2
C110 C109 C108 117.4(10)
C110 C109 H109 121.3
C108 C109 H109 121.3
C111 C110 C109 121.6(9)
C111 C110 H110 119.2
C109 C110 H110 119.2
C110 C111 C106 120.8(9)
C110 C111 H111 119.6
C106 C111 H111 119.6
C113 C112 N4 113.0(6)
C113 C112 H11A 109.0
N4 C112 H11A 109.0
C113 C112 H11B 109.0
N4 C112 H11B 109.0
H11A C112 H11B 107.8
C114 C113 C122 118.8(7)
C114 C113 C112 120.3(7)
C122 C113 C112 120.6(7)
C113 C114 C115 122.1(7)
C113 C114 H114 118.9
C115 C114 H114 118.9
C116 C115 C114 123.2(8)
C116 C115 C120 118.2(8)
C114 C115 C120 118.6(7)
C117 C116 C115 121.9(9)
C117 C116 H116 119.1
C115 C116 H116 119.1
C118 C117 C116 119.1(8)
C118 C117 H117 120.4
C116 C117 H117 120.4
C117 C118 C119 121.9(9)
C117 C118 H118 119.0
C119 C118 H118 119.0
C118 C119 C120 120.1(8)
C118 C119 H119 119.9
C120 C119 H119 119.9
C121 C120 C115 119.3(7)
C121 C120 C119 122.0(7)
C115 C120 C119 118.8(7)
C122 C121 C120 120.6(7)
C122 C121 C123 119.4(6)
C120 C121 C123 119.3(7)
O6 C122 C121 121.8(7)
O6 C122 C113 118.5(7)
C121 C122 C113 119.4(7)
C132 C123 C124 118.8(7)
C132 C123 C121 116.6(7)
C124 C123 C121 124.3(7)
C123 C124 C129 120.3(8)
C123 C124 C125 121.0(7)
C129 C124 C125 118.7(8)
C126 C125 C124 121.5(8)
C126 C125 H125 119.3
C124 C125 H125 119.3
C125 C126 C127 117.8(10)
C125 C126 H126 121.1
C127 C126 H126 121.1
C128 C127 C126 121.5(10)
C128 C127 H127 119.2
C126 C127 H127 119.2
C127 C128 C129 121.4(9)
C127 C128 H128 119.3
C129 C128 H128 119.3
C128 C129 C130 121.2(8)
C128 C129 C124 119.1(9)
C130 C129 C124 119.7(8)
C131 C130 C129 119.8(8)
C131 C130 H130 120.1
C129 C130 H130 120.1
C130 C131 C132 121.8(8)
C130 C131 H131 119.1
C132 C131 H131 119.1
C123 C132 C131 119.3(8)
C123 C132 C133 120.7(7)
C131 C132 C133 119.9(8)
C134 C133 C138 115.8(8)
C134 C133 C132 123.0(8)
C138 C133 C132 121.1(8)
C135 C134 C133 122.4(8)
C135 C134 H134 118.8
C133 C134 H134 118.8
C134 C135 C136 121.9(9)
C134 C135 H135 119.1
C136 C135 H135 119.1
C135 C136 C137 116.1(9)
C135 C136 C139 123.6(9)
C137 C136 C139 120.3(8)
C138 C137 C136 121.3(8)
C138 C137 H137 119.4
C136 C137 H137 119.4
C137 C138 C133 122.5(8)
C137 C138 H138 118.8
C133 C138 H138 118.8
C140 C139 C144 116.5(10)
C140 C139 C136 124.3(9)
C144 C139 C136 119.2(9)
C141 C140 C139 124.0(10)
C141 C140 H140 118.0
C139 C140 H140 118.0
C140 C141 C142 119.6(10)
C140 C141 H141 120.2
C142 C141 H141 120.2
C143 C142 C141 121.0(11)
C143 C142 H142 119.5
C141 C142 H142 119.5
C142 C143 C144 119.1(11)
C142 C143 H143 120.4
C144 C143 H143 120.4
C139 C144 C143 119.7(10)
C139 C144 H144 120.2
C143 C144 H144 120.2
Cl1A C153 Cl2A 112.8(10)
Cl1A C153 H15G 109.0
Cl2A C153 H15G 109.0
Cl1A C153 H15H 109.0
Cl2A C153 H15H 109.0
H15G C153 H15H 107.8
Cl1B C154 Cl2B 114.5(18)
Cl1B C154 H15I 108.6
Cl2B C154 H15I 108.6
Cl1B C154 H15J 108.6
Cl2B C154 H15J 108.6
H15I C154 H15J 107.6
C147 C146 O8 99.5(13)
C147 C146 H14A 111.9
O8 C146 H14A 111.9
C147 C146 H14B 111.9
O8 C146 H14B 111.9
H14A C146 H14B 109.6
C146 C147 H14C 109.5
C146 C147 H14D 109.5
H14C C147 H14D 109.5
C146 C147 H14E 109.5
H14C C147 H14E 109.5
H14D C147 H14E 109.5
O8 C148 C149 114.2(11)
O8 C148 H14F 108.7
C149 C148 H14F 108.7
O8 C148 H14G 108.7
C149 C148 H14G 108.7
H14F C148 H14G 107.6
C148 C149 H14H 109.5
C148 C149 H14I 109.5
H14H C149 H14I 109.5
C148 C149 H14J 109.5
H14H C149 H14J 109.5
H14I C149 H14J 109.5
Cl3 C150 Cl4 116.3(9)
Cl3 C150 H15A 108.2
Cl4 C150 H15A 108.2
Cl3 C150 H15B 108.2
Cl4 C150 H15B 108.2
H15A C150 H15B 107.4
Cl6 C151 Cl7 104.6(9)
Cl6 C151 H15C 110.8
Cl7 C151 H15C 110.8
Cl6 C151 H15D 110.8
Cl7 C151 H15D 110.8
H15C C151 H15D 108.9
Cl8 C152 Cl9 115(3)
Cl8 C152 H15E 108.6
Cl9 C152 H15E 108.6
Cl8 C152 H15F 108.6
Cl9 C152 H15F 108.6
H15E C152 H15F 107.5

loop_
_geom_bond_atom_site_label_1
_geom_bond_atom_site_label_2
_geom_bond_distance
Nb1 O4 1.746(6)
Nb1 O1 1.940(5)
Nb1 O3 1.956(5)
Nb1 O2 2.017(5)
Nb1 N1 2.277(6)
Nb1 N2 2.433(7)
Nb2 O7 1.757(5)
Nb2 O1 1.924(5)
Nb2 O6 1.956(5)
Nb2 O5 1.996(5)
Nb2 N3 2.274(7)
Nb2 N4 2.427(6)
Cl1A C153 1.735(12)
Cl1B C154 1.737(18)
Cl2A C153 1.749(14)
Cl2B C154 1.741(19)
Cl3 C150 1.706(12)
Cl4 C150 1.789(13)
Cl6 C151 1.726(18)
Cl7 C151 1.81(3)
Cl8 C152 1.76(3)
Cl9 C152 1.81(3)
O2 C17 1.319(9)
O3 C50 1.353(10)
O5 C89 1.384(10)
O6 C122 1.343(9)
O8 C148 1.333(14)
O8 C146 1.415(17)
N1 C1 1.489(11)
N1 C7 1.499(10)
N1 H1B 0.9300
N2 C40 1.474(10)
N2 C6 1.491(10)
N2 H2C 0.9300
N3 C79 1.468(10)
N3 C73 1.507(11)
N3 H3 0.9300
N4 C78 1.484(10)
N4 C112 1.494(11)
N4 H4C 0.9300
C1 C2 1.515(11)
C1 C6 1.534(11)
C1 H1A 1.0000
C2 C3 1.526(13)
C2 H2A 0.9900
C2 H2B 0.9900
C3 C4 1.526(13)
C3 H3A 0.9900
C3 H3B 0.9900
C4 C5 1.531(12)
C4 H4A 0.9900
C4 H4B 0.9900
C5 C6 1.514(12)
C5 H5A 0.9900
C5 H5B 0.9900
C6 H6 1.0000
C7 C8 1.495(11)
C7 H7A 0.9900
C7 H7B 0.9900
C8 C9 1.391(10)
C8 C17 1.438(11)
C9 C10 1.418(11)
C9 H9 0.9500
C10 C11 1.379(11)
C10 C15 1.421(11)
C11 C12 1.368(12)
C11 H11 0.9500
C12 C13 1.407(12)
C12 H12 0.9500
C13 C14 1.358(11)
C13 H13 0.9500
C14 C15 1.405(11)
C14 H14 0.9500
C15 C16 1.447(11)
C16 C17 1.368(11)
C16 C18 1.513(10)
C18 C27 1.396(13)
C18 C19 1.446(14)
C19 C20 1.380(15)
C19 C24 1.434(12)
C20 C21 1.349(14)
C20 H20 0.9500
C21 C22 1.414(15)
C21 H21 0.9500
C22 C23 1.384(17)
C22 H22 0.9500
C23 C24 1.409(15)
C23 H23 0.9500
C24 C25 1.402(15)
C25 C26 1.356(15)
C25 H25 0.9500
C26 C27 1.466(12)
C26 H26 0.9500
C27 C28 1.451(14)
C28 C33 1.406(13)
C28 C29 1.406(13)
C29 C30 1.373(16)
C29 H29 0.9500
C30 C31 1.415(16)
C30 H30 0.9500
C31 C32 1.358(14)
C31 C34 1.509(19)
C32 C33 1.369(14)
C32 H32 0.9500
C33 H33 0.9500
C34 C39 1.36(2)
C34 C35 1.47(2)
C35 C36 1.31(2)
C35 H35 0.9500
C36 C37 1.44(2)
C36 H36 0.9500
C37 C38 1.32(2)
C37 H37 0.9500
C38 C39 1.38(2)
C38 H38 0.9500
C39 H39 0.9500
C40 C41 1.523(11)
C40 H40A 0.9900
C40 H40B 0.9900
C41 C42 1.385(12)
C41 C50 1.403(12)
C42 C43 1.404(12)
C42 H42 0.9500
C43 C44 1.433(13)
C43 C48 1.440(14)
C44 C45 1.331(14)
C44 H44 0.9500
C45 C46 1.407(16)
C45 H45 0.9500
C46 C47 1.342(15)
C46 H46 0.9500
C47 C48 1.419(11)
C47 H47 0.9500
C48 C49 1.425(12)
C49 C50 1.402(11)
C49 C51 1.482(13)
C51 C60 1.379(11)
C51 C52 1.463(12)
C52 C57 1.403(15)
C52 C53 1.415(12)
C53 C54 1.367(13)
C53 H53 0.9500
C54 C55 1.404(15)
C54 H54 0.9500
C55 C56 1.359(14)
C55 H55 0.9500
C56 C57 1.390(14)
C56 H56 0.9500
C57 C58 1.474(14)
C58 C59 1.382(14)
C58 H58 0.9500
C59 C60 1.419(14)
C59 H59 0.9500
C60 C61 1.489(12)
C61 C66 1.393(13)
C61 C62 1.395(12)
C62 C63 1.380(13)
C62 H62 0.9500
C63 C64 1.394(12)
C63 H63 0.9500
C64 C65 1.410(13)
C64 C67 1.490(13)
C65 C66 1.370(13)
C65 H65 0.9500
C66 H66 0.9500
C67 C68 1.390(13)
C67 C72 1.393(15)
C68 C69 1.371(15)
C68 H68 0.9500
C69 C70 1.382(19)
C69 H69 0.9500
C70 C71 1.378(17)
C70 H70 0.9500
C71 C72 1.374(17)
C71 H71 0.9500
C72 H72 0.9500
C73 C78 1.523(12)
C73 C74 1.548(11)
C73 H73 1.0000
C74 C75 1.531(13)
C74 H74A 0.9900
C74 H74B 0.9900
C75 C76 1.505(15)
C75 H75A 0.9900
C75 H75B 0.9900
C76 C77 1.537(12)
C76 H76A 0.9900
C76 H76B 0.9900
C77 C78 1.520(11)
C77 H77A 0.9900
C77 H77B 0.9900
C78 H78 1.0000
C79 C80 1.507(11)
C79 H79A 0.9900
C79 H79B 0.9900
C80 C81 1.388(11)
C80 C89 1.420(10)
C81 C82 1.407(12)
C81 H81 0.9500
C82 C87 1.396(11)
C82 C83 1.430(12)
C83 C84 1.385(12)
C83 H83 0.9500
C84 C85 1.379(13)
C84 H84 0.9500
C85 C86 1.380(13)
C85 H85 0.9500
C86 C87 1.420(12)
C86 H86 0.9500
C87 C88 1.451(12)
C88 C89 1.358(11)
C88 C90 1.488(11)
C90 C99 1.411(12)
C90 C91 1.445(12)
C91 C92 1.406(13)
C91 C96 1.451(13)
C92 C93 1.366(13)
C92 H92 0.9500
C93 C94 1.399(18)
C93 H93 0.9500
C94 C95 1.36(2)
C94 H94 0.9500
C95 C96 1.406(15)
C95 H95 0.9500
C96 C97 1.379(17)
C97 C98 1.357(15)
C97 H97 0.9500
C98 C99 1.435(12)
C98 H98 0.9500
C99 C100 1.443(12)
C100 C101 1.409(13)
C100 C105 1.430(11)
C101 C102 1.358(13)
C101 H101 0.9500
C102 C103 1.399(12)
C102 H102 0.9500
C103 C104 1.420(13)
C103 C106 1.452(12)
C104 C105 1.369(12)
C104 H104 0.9500
C105 H105 0.9500
C106 C107 1.392(13)
C106 C111 1.420(12)
C107 C108 1.394(13)
C107 H107 0.9500
C108 C109 1.408(15)
C108 H108 0.9500
C109 C110 1.396(15)
C109 H109 0.9500
C110 C111 1.379(14)
C110 H110 0.9500
C111 H111 0.9500
C112 C113 1.491(12)
C112 H11A 0.9900
C112 H11B 0.9900
C113 C114 1.361(11)
C113 C122 1.447(10)
C114 C115 1.417(12)
C114 H114 0.9500
C115 C116 1.411(12)
C115 C120 1.418(11)
C116 C117 1.382(14)
C116 H116 0.9500
C117 C118 1.367(14)
C117 H117 0.9500
C118 C119 1.376(12)
C118 H118 0.9500
C119 C120 1.419(12)
C119 H119 0.9500
C120 C121 1.410(11)
C121 C122 1.383(11)
C121 C123 1.498(10)
C123 C132 1.407(12)
C123 C124 1.415(12)
C124 C129 1.418(11)
C124 C125 1.447(12)
C125 C126 1.371(14)
C125 H125 0.9500
C126 C127 1.445(15)
C126 H126 0.9500
C127 C128 1.358(17)
C127 H127 0.9500
C128 C129 1.404(14)
C128 H128 0.9500
C129 C130 1.409(13)
C130 C131 1.361(13)
C130 H130 0.9500
C131 C132 1.423(11)
C131 H131 0.9500
C132 C133 1.464(13)
C133 C134 1.405(13)
C133 C138 1.415(12)
C134 C135 1.380(13)
C134 H134 0.9500
C135 C136 1.405(13)
C135 H135 0.9500
C136 C137 1.431(13)
C136 C139 1.476(14)
C137 C138 1.372(13)
C137 H137 0.9500
C138 H138 0.9500
C139 C140 1.362(14)
C139 C144 1.416(14)
C140 C141 1.355(16)
C140 H140 0.9500
C141 C142 1.365(17)
C141 H141 0.9500
C142 C143 1.357(18)
C142 H142 0.9500
C143 C144 1.430(16)
C143 H143 0.9500
C144 H144 0.9500
C153 H15G 0.9900
C153 H15H 0.9900
C154 H15I 0.9900
C154 H15J 0.9900
C146 C147 1.39(2)
C146 H14A 0.9900
C146 H14B 0.9900
C147 H14C 0.9800
C147 H14D 0.9800
C147 H14E 0.9800
C148 C149 1.396(18)
C148 H14F 0.9900
C148 H14G 0.9900
C149 H14H 0.9800
C149 H14I 0.9800
C149 H14J 0.9800
C150 H15A 0.9900
C150 H15B 0.9900
C151 H15C 0.9900
C151 H15D 0.9900
C152 H15E 0.9900
C152 H15F 0.9900

loop_
_geom_torsion_atom_site_label_1
_geom_torsion_atom_site_label_2
_geom_torsion_atom_site_label_3
_geom_torsion_atom_site_label_4
_geom_torsion
C7 N1 C1 C2 72.1(8)
Nb1 N1 C1 C2 -159.2(5)
C7 N1 C1 C6 -163.0(6)
Nb1 N1 C1 C6 -34.3(7)
N1 C1 C2 C3 177.7(7)
C6 C1 C2 C3 54.0(9)
C1 C2 C3 C4 -56.1(10)
C2 C3 C4 C5 56.4(10)
C3 C4 C5 C6 -56.6(10)
C40 N2 C6 C5 63.4(8)
Nb1 N2 C6 C5 -174.6(5)
C40 N2 C6 C1 -172.8(6)
Nb1 N2 C6 C1 -50.9(7)
C4 C5 C6 N2 175.3(6)
C4 C5 C6 C1 53.4(9)
N1 C1 C6 N2 58.1(8)
C2 C1 C6 N2 -177.1(7)
N1 C1 C6 C5 -176.4(6)
C2 C1 C6 C5 -51.6(9)
C1 N1 C7 C8 57.1(8)
Nb1 N1 C7 C8 -73.3(7)
N1 C7 C8 C9 -136.9(8)
N1 C7 C8 C17 42.7(11)
C17 C8 C9 C10 1.0(13)
C7 C8 C9 C10 -179.4(8)
C8 C9 C10 C11 177.4(9)
C8 C9 C10 C15 -2.2(13)
C9 C10 C11 C12 178.9(9)
C15 C10 C11 C12 -1.5(14)
C10 C11 C12 C13 -2.1(15)
C11 C12 C13 C14 3.4(15)
C12 C13 C14 C15 -1.1(15)
C13 C14 C15 C10 -2.4(14)
C13 C14 C15 C16 179.7(9)
C11 C10 C15 C14 3.7(13)
C9 C10 C15 C14 -176.7(8)
C11 C10 C15 C16 -178.3(8)
C9 C10 C15 C16 1.3(12)
C14 C15 C16 C17 178.8(9)
C10 C15 C16 C17 0.9(13)
C14 C15 C16 C18 -2.2(14)
C10 C15 C16 C18 179.9(8)
Nb1 O2 C17 C16 171.0(6)
Nb1 O2 C17 C8 -9.0(13)
C15 C16 C17 O2 177.8(8)
C18 C16 C17 O2 -1.1(13)
C15 C16 C17 C8 -2.2(13)
C18 C16 C17 C8 178.9(8)
C9 C8 C17 O2 -178.7(8)
C7 C8 C17 O2 1.7(12)
C9 C8 C17 C16 1.3(13)
C7 C8 C17 C16 -178.4(8)
C17 C16 C18 C27 -77.4(11)
C15 C16 C18 C27 103.7(9)
C17 C16 C18 C19 102.3(9)
C15 C16 C18 C19 -76.7(11)
C27 C18 C19 C20 -176.0(8)
C16 C18 C19 C20 4.4(12)
C27 C18 C19 C24 2.3(12)
C16 C18 C19 C24 -177.4(7)
C24 C19 C20 C21 -0.5(14)
C18 C19 C20 C21 177.7(9)
C19 C20 C21 C22 -0.5(15)
C20 C21 C22 C23 1.7(15)
C21 C22 C23 C24 -2.0(15)
C22 C23 C24 C25 -177.6(9)
C22 C23 C24 C19 1.0(14)
C20 C19 C24 C25 178.9(8)
C18 C19 C24 C25 0.6(12)
C20 C19 C24 C23 0.3(13)
C18 C19 C24 C23 -178.0(8)
C23 C24 C25 C26 177.7(9)
C19 C24 C25 C26 -0.8(13)
C24 C25 C26 C27 -1.7(14)
C19 C18 C27 C28 170.3(8)
C16 C18 C27 C28 -10.0(13)
C19 C18 C27 C26 -4.5(12)
C16 C18 C27 C26 175.1(7)
C25 C26 C27 C18 4.3(13)
C25 C26 C27 C28 -171.2(8)
C18 C27 C28 C33 -35.3(13)
C26 C27 C28 C33 139.6(9)
C18 C27 C28 C29 149.7(9)
C26 C27 C28 C29 -35.5(12)
C33 C28 C29 C30 -3.4(13)
C27 C28 C29 C30 172.0(8)
C28 C29 C30 C31 1.1(14)
C29 C30 C31 C32 1.4(14)
C29 C30 C31 C34 -177.7(9)
C30 C31 C32 C33 -1.4(15)
C34 C31 C32 C33 177.7(10)
C31 C32 C33 C28 -1.1(15)
C29 C28 C33 C32 3.4(13)
C27 C28 C33 C32 -172.0(9)
C32 C31 C34 C39 46.9(17)
C30 C31 C34 C39 -134.0(12)
C32 C31 C34 C35 -134.6(11)
C30 C31 C34 C35 44.5(14)
C39 C34 C35 C36 -5.0(14)
C31 C34 C35 C36 176.5(12)
C34 C35 C36 C37 -2.9(16)
C35 C36 C37 C38 8(2)
C36 C37 C38 C39 -6(2)
C35 C34 C39 C38 7.2(18)
C31 C34 C39 C38 -174.4(12)
C37 C38 C39 C34 -2(2)
C6 N2 C40 C41 -178.2(7)
Nb1 N2 C40 C41 62.8(7)
N2 C40 C41 C42 130.4(7)
N2 C40 C41 C50 -56.4(9)
C50 C41 C42 C43 -0.1(11)
C40 C41 C42 C43 173.2(7)
C41 C42 C43 C44 178.0(7)
C41 C42 C43 C48 -4.6(11)
C42 C43 C44 C45 176.1(8)
C48 C43 C44 C45 -1.3(12)
C43 C44 C45 C46 1.9(13)
C44 C45 C46 C47 -1.8(13)
C45 C46 C47 C48 1.1(12)
C46 C47 C48 C49 179.5(7)
C46 C47 C48 C43 -0.5(11)
C42 C43 C48 C47 -176.9(7)
C44 C43 C48 C47 0.5(10)
C42 C43 C48 C49 3.1(10)
C44 C43 C48 C49 -179.5(7)
C47 C48 C49 C50 -176.9(7)
C43 C48 C49 C50 3.1(10)
C47 C48 C49 C51 9.4(11)
C43 C48 C49 C51 -170.6(7)
Nb1 O3 C50 C49 -158.7(5)
Nb1 O3 C50 C41 25.2(11)
C48 C49 C50 O3 176.0(6)
C51 C49 C50 O3 -10.4(10)
C48 C49 C50 C41 -8.0(10)
C51 C49 C50 C41 165.6(7)
C42 C41 C50 O3 -177.6(6)
C40 C41 C50 O3 9.3(10)
C42 C41 C50 C49 6.5(11)
C40 C41 C50 C49 -166.6(7)
C50 C49 C51 C60 -109.7(9)
C48 C49 C51 C60 63.9(10)
C50 C49 C51 C52 72.0(10)
C48 C49 C51 C52 -114.5(8)
C60 C51 C52 C57 -1.3(13)
C49 C51 C52 C57 177.0(8)
C60 C51 C52 C53 177.7(8)
C49 C51 C52 C53 -4.0(13)
C57 C52 C53 C54 0.3(13)
C51 C52 C53 C54 -178.7(8)
C52 C53 C54 C55 0.7(13)
C53 C54 C55 C56 -2.1(14)
C54 C55 C56 C57 2.4(15)
C55 C56 C57 C52 -1.4(15)
C55 C56 C57 C58 178.7(9)
C53 C52 C57 C56 0.0(13)
C51 C52 C57 C56 179.0(8)
C53 C52 C57 C58 179.9(8)
C51 C52 C57 C58 -1.1(13)
C56 C57 C58 C59 -177.8(9)
C52 C57 C58 C59 2.3(14)
C57 C58 C59 C60 -1.2(15)
C52 C51 C60 C59 2.4(13)
C49 C51 C60 C59 -176.0(8)
C52 C51 C60 C61 -172.9(8)
C49 C51 C60 C61 8.7(13)
C58 C59 C60 C51 -1.1(15)
C58 C59 C60 C61 174.4(9)
C51 C60 C61 C66 -127.1(10)
C59 C60 C61 C66 57.4(13)
C51 C60 C61 C62 54.5(14)
C59 C60 C61 C62 -121.0(10)
C66 C61 C62 C63 0.7(15)
C60 C61 C62 C63 179.1(9)
C61 C62 C63 C64 -1.7(16)
C62 C63 C64 C65 2.3(15)
C62 C63 C64 C67 -179.3(9)
C63 C64 C65 C66 -1.8(15)
C67 C64 C65 C66 179.7(9)
C64 C65 C66 C61 0.9(16)
C62 C61 C66 C65 -0.3(15)
C60 C61 C66 C65 -178.7(10)
C63 C64 C67 C68 149.5(10)
C65 C64 C67 C68 -32.1(15)
C63 C64 C67 C72 -27.3(16)
C65 C64 C67 C72 151.1(11)
C72 C67 C68 C69 -0.8(18)
C64 C67 C68 C69 -177.7(11)
C67 C68 C69 C70 0(2)
C68 C69 C70 C71 1(2)
C69 C70 C71 C72 -1(3)
C70 C71 C72 C67 0(3)
C68 C67 C72 C71 1(2)
C64 C67 C72 C71 178.0(13)
C79 N3 C73 C78 -165.2(6)
Nb2 N3 C73 C78 -34.7(7)
C79 N3 C73 C74 73.9(8)
Nb2 N3 C73 C74 -155.6(6)
N3 C73 C74 C75 176.1(8)
C78 C73 C74 C75 56.0(10)
C73 C74 C75 C76 -57.2(11)
C74 C75 C76 C77 57.3(11)
C75 C76 C77 C78 -56.6(11)
C112 N4 C78 C77 60.2(9)
Nb2 N4 C78 C77 -175.6(6)
C112 N4 C78 C73 -175.5(6)
Nb2 N4 C78 C73 -51.3(7)
C76 C77 C78 N4 177.9(7)
C76 C77 C78 C73 56.1(10)
N3 C73 C78 N4 57.3(8)
C74 C73 C78 N4 178.4(7)
N3 C73 C78 C77 -177.0(6)
C74 C73 C78 C77 -55.8(9)
C73 N3 C79 C80 67.3(9)
Nb2 N3 C79 C80 -65.0(8)
N3 C79 C80 C81 -146.7(7)
N3 C79 C80 C89 37.4(11)
C89 C80 C81 C82 2.9(11)
C79 C80 C81 C82 -173.2(7)
C80 C81 C82 C87 -0.1(11)
C80 C81 C82 C83 -178.3(7)
C87 C82 C83 C84 1.0(11)
C81 C82 C83 C84 179.2(7)
C82 C83 C84 C85 -0.9(12)
C83 C84 C85 C86 -0.5(13)
C84 C85 C86 C87 1.6(13)
C81 C82 C87 C86 -178.0(7)
C83 C82 C87 C86 0.2(11)
C81 C82 C87 C88 -2.4(11)
C83 C82 C87 C88 175.8(7)
C85 C86 C87 C82 -1.5(12)
C85 C86 C87 C88 -176.9(8)
C82 C87 C88 C89 2.2(11)
C86 C87 C88 C89 177.6(7)
C82 C87 C88 C90 179.5(7)
C86 C87 C88 C90 -5.1(11)
C87 C88 C89 O5 -179.1(6)
C90 C88 C89 O5 3.7(11)
C87 C88 C89 C80 0.6(11)
C90 C88 C89 C80 -176.7(7)
Nb2 O5 C89 C88 -161.5(5)
Nb2 O5 C89 C80 18.9(11)
C81 C80 C89 C88 -3.1(11)
C79 C80 C89 C88 172.7(7)
C81 C80 C89 O5 176.5(7)
C79 C80 C89 O5 -7.6(11)
C89 C88 C90 C99 -69.3(10)
C87 C88 C90 C99 113.5(8)
C89 C88 C90 C91 107.8(9)
C87 C88 C90 C91 -69.5(10)
C99 C90 C91 C92 178.2(8)
C88 C90 C91 C92 1.1(12)
C99 C90 C91 C96 -3.8(12)
C88 C90 C91 C96 179.1(8)
C90 C91 C92 C93 176.4(9)
C96 C91 C92 C93 -1.6(14)
C91 C92 C93 C94 1.7(18)
C92 C93 C94 C95 -3(2)
C93 C94 C95 C96 4(3)
C94 C95 C96 C97 172.2(14)
C94 C95 C96 C91 -4(2)
C92 C91 C96 C97 -173.5(10)
C90 C91 C96 C97 8.5(15)
C92 C91 C96 C95 2.5(15)
C90 C91 C96 C95 -175.6(10)
C95 C96 C97 C98 177.6(12)
C91 C96 C97 C98 -6.7(18)
C96 C97 C98 C99 0.1(17)
C91 C90 C99 C98 -2.5(12)
C88 C90 C99 C98 174.6(8)
C91 C90 C99 C100 174.6(8)
C88 C90 C99 C100 -8.4(12)
C97 C98 C99 C90 4.6(14)
C97 C98 C99 C100 -172.5(9)
C90 C99 C100 C101 138.7(8)
C98 C99 C100 C101 -44.3(11)
C90 C99 C100 C105 -45.2(11)
C98 C99 C100 C105 131.9(9)
C105 C100 C101 C102 4.0(11)
C99 C100 C101 C102 -179.6(7)
C100 C101 C102 C103 -1.1(12)
C101 C102 C103 C104 -3.2(11)
C101 C102 C103 C106 174.8(7)
C102 C103 C104 C105 4.3(11)
C106 C103 C104 C105 -173.7(7)
C103 C104 C105 C100 -1.4(12)
C101 C100 C105 C104 -2.7(11)
C99 C100 C105 C104 -179.2(7)
C102 C103 C106 C107 34.8(12)
C104 C103 C106 C107 -147.3(8)
C102 C103 C106 C111 -144.5(8)
C104 C103 C106 C111 33.4(12)
C111 C106 C107 C108 1.5(14)
C103 C106 C107 C108 -177.8(9)
C106 C107 C108 C109 0.2(16)
C107 C108 C109 C110 -0.7(18)
C108 C109 C110 C111 -0.4(17)
C109 C110 C111 C106 2.2(16)
C107 C106 C111 C110 -2.7(14)
C103 C106 C111 C110 176.6(9)
C78 N4 C112 C113 -174.9(7)
Nb2 N4 C112 C113 63.0(7)
N4 C112 C113 C114 127.6(8)
N4 C112 C113 C122 -58.9(10)
C122 C113 C114 C115 1.1(12)
C112 C113 C114 C115 174.7(8)
C113 C114 C115 C116 175.0(9)
C113 C114 C115 C120 -6.4(13)
C114 C115 C116 C117 -179.7(10)
C120 C115 C116 C117 1.7(16)
C115 C116 C117 C118 -2.2(18)
C116 C117 C118 C119 0.5(18)
C117 C118 C119 C120 1.8(16)
C116 C115 C120 C121 -179.0(9)
C114 C115 C120 C121 2.3(13)
C116 C115 C120 C119 0.6(13)
C114 C115 C120 C119 -178.1(8)
C118 C119 C120 C121 177.3(9)
C118 C119 C120 C115 -2.3(14)
C115 C120 C121 C122 7.1(12)
C119 C120 C121 C122 -172.4(8)
C115 C120 C121 C123 -163.5(8)
C119 C120 C121 C123 17.0(13)
Nb2 O6 C122 C121 -150.8(6)
Nb2 O6 C122 C113 35.4(11)
C120 C121 C122 O6 173.8(7)
C123 C121 C122 O6 -15.6(12)
C120 C121 C122 C113 -12.5(12)
C123 C121 C122 C113 158.1(7)
C114 C113 C122 O6 -177.7(7)
C112 C113 C122 O6 8.7(11)
C114 C113 C122 C121 8.4(11)
C112 C113 C122 C121 -165.2(7)
C122 C121 C123 C132 -104.2(9)
C120 C121 C123 C132 66.5(10)
C122 C121 C123 C124 81.1(10)
C120 C121 C123 C124 -108.1(9)
C132 C123 C124 C129 -5.1(11)
C121 C123 C124 C129 169.4(7)
C132 C123 C124 C125 174.5(7)
C121 C123 C124 C125 -11.0(12)
C123 C124 C125 C126 -178.4(9)
C129 C124 C125 C126 1.2(13)
C124 C125 C126 C127 -2.9(16)
C125 C126 C127 C128 2.2(19)
C126 C127 C128 C129 0(2)
C127 C128 C129 C130 176.6(11)
C127 C128 C129 C124 -1.9(17)
C123 C124 C129 C128 -179.2(9)
C125 C124 C129 C128 1.2(13)
C123 C124 C129 C130 2.4(12)
C125 C124 C129 C130 -177.3(8)
C128 C129 C130 C131 -178.0(9)
C124 C129 C130 C131 0.4(13)
C129 C130 C131 C132 -0.4(13)
C124 C123 C132 C131 5.1(11)
C121 C123 C132 C131 -169.8(7)
C124 C123 C132 C133 -175.4(7)
C121 C123 C132 C133 9.6(11)
C130 C131 C132 C123 -2.4(12)
C130 C131 C132 C133 178.1(8)
C123 C132 C133 C134 -126.4(9)
C131 C132 C133 C134 53.1(11)
C123 C132 C133 C138 56.4(11)
C131 C132 C133 C138 -124.1(9)
C138 C133 C134 C135 0.0(13)
C132 C133 C134 C135 -177.3(8)
C133 C134 C135 C136 0.0(15)
C134 C135 C136 C137 -1.5(14)
C134 C135 C136 C139 179.2(9)
C135 C136 C137 C138 3.0(13)
C139 C136 C137 C138 -177.6(8)
C136 C137 C138 C133 -3.1(13)
C134 C133 C138 C137 1.5(12)
C132 C133 C138 C137 178.9(8)
C135 C136 C139 C140 -150.4(11)
C137 C136 C139 C140 30.2(15)
C135 C136 C139 C144 29.1(15)
C137 C136 C139 C144 -150.3(10)
C144 C139 C140 C141 1.1(18)
C136 C139 C140 C141 -179.3(11)
C139 C140 C141 C142 -2(2)
C140 C141 C142 C143 1(2)
C141 C142 C143 C144 1(2)
C140 C139 C144 C143 0.8(17)
C136 C139 C144 C143 -178.8(11)
C142 C143 C144 C139 -2(2)
C148 O8 C146 C147 -174.8(11)
C146 O8 C148 C149 -177.4(12)
